data_1518523
loop_
_publ_author_name
'Yoshida, Takuya'
'Yasuda, Yuta'
'Nagashima, Eri'
'Arai, Hidekazu'
'Matsunaga, Satoshi'
'Nomiya, Kenji'

_publ_section_title
;
 Various Oxygen-Centered Phosphanegold(I) Cluster Cations Formed by
 Polyoxometalate (POM)-Mediated Clusterization: Effects of POMs and
 Phosphanes
;
_journal_issue 4
_journal_name_full Inorganics
_journal_page_first 660
_journal_paper_doi 10.3390/inorganics2040660
_journal_volume 2
_journal_year 2014
_chemical_formula_sum 'C147 H147 Au7 O42 P8 W12'
_chemical_formula_weight 6418.37
_chemical_name_systematic
; 
 ? 
;
_space_group_IT_number 2
_symmetry_cell_setting triclinic
_symmetry_space_group_name_Hall '-P 1'
_symmetry_space_group_name_H-M 'P -1'
_atom_sites_solution_hydrogens geom
_atom_sites_solution_primary direct
_atom_sites_solution_secondary difmap
_audit_creation_method SHELXL-97
_cell_angle_alpha 104.8260(10)
_cell_angle_beta 92.640(2)
_cell_angle_gamma 109.6850(10)
_cell_formula_units_Z 2
_cell_length_a 17.7243(11)
_cell_length_b 17.8341(10)
_cell_length_c 31.7570(18)
_cell_measurement_reflns_used 6969
_cell_measurement_temperature 100
_cell_measurement_theta_max 28.28
_cell_measurement_theta_min 2.32
_cell_volume 9040.0(9)
_computing_cell_refinement 'Bruker SMART'
_computing_data_collection 'Bruker SMART'
_computing_data_reduction 'Bruker SAINT'
_computing_molecular_graphics 'Bruker SHELXTL'
_computing_publication_material 'Bruker SHELXTL'
_computing_structure_refinement 'SHELXL-97 (Sheldrick, 1997)'
_computing_structure_solution 'SHELXS-97 (Sheldrick, 1990)'
_diffrn_ambient_temperature 100
_diffrn_detector_area_resol_mean 8.366
_diffrn_measured_fraction_theta_full 0.967
_diffrn_measured_fraction_theta_max 0.967
_diffrn_measurement_device_type 'CCD area detector'
_diffrn_measurement_method 'phi and omega scans'
_diffrn_radiation_monochromator graphite
_diffrn_radiation_source 'fine-focus sealed tube'
_diffrn_radiation_type MoK\a
_diffrn_radiation_wavelength 0.71073
_diffrn_reflns_av_R_equivalents 0.0754
_diffrn_reflns_av_sigmaI/netI 0.2056
_diffrn_reflns_limit_h_max 23
_diffrn_reflns_limit_h_min -19
_diffrn_reflns_limit_k_max 23
_diffrn_reflns_limit_k_min -22
_diffrn_reflns_limit_l_max 36
_diffrn_reflns_limit_l_min -42
_diffrn_reflns_number 65587
_diffrn_reflns_theta_full 28.34
_diffrn_reflns_theta_max 28.34
_diffrn_reflns_theta_min 0.67
_exptl_absorpt_coefficient_mu 13.388
_exptl_absorpt_correction_T_max 0.7756
_exptl_absorpt_correction_T_min 0.4139
_exptl_absorpt_correction_type empirical
_exptl_absorpt_process_details 'SADABS; Sheldrick, 1996'
_exptl_crystal_colour colorless
_exptl_crystal_density_diffrn 2.358
_exptl_crystal_density_meas 0
_exptl_crystal_density_method 'not measured'
_exptl_crystal_description plate
_exptl_crystal_F_000 5852
_exptl_crystal_size_max 0.08
_exptl_crystal_size_mid 0.07
_exptl_crystal_size_min 0.02
_refine_diff_density_max 15.030
_refine_diff_density_min -7.942
_refine_diff_density_rms 1.026
_refine_ls_extinction_method none
_refine_ls_goodness_of_fit_ref 1.373
_refine_ls_hydrogen_treatment mixed
_refine_ls_matrix_type full
_refine_ls_number_parameters 1978
_refine_ls_number_reflns 43655
_refine_ls_number_restraints 4062
_refine_ls_restrained_S_all 1.312
_refine_ls_R_factor_all 0.2417
_refine_ls_R_factor_gt 0.1466
_refine_ls_shift/su_max 0.459
_refine_ls_shift/su_mean 0.010
_refine_ls_structure_factor_coef Fsqd
_refine_ls_weighting_details 'calc w=1/[\s^2^(Fo^2^)+(0.2000P)^2^+0.0000P] where P=(Fo^2^+2Fc^2^)/3'
_refine_ls_weighting_scheme calc
_refine_ls_wR_factor_gt 0.3848
_refine_ls_wR_factor_ref 0.4614
_reflns_number_gt 21525
_reflns_number_total 43655
_reflns_threshold_expression >2sigma(I)
_cod_data_source_file 5.cif
_cod_data_source_block yuy2371sp-1
_cod_depositor_comments
;
The following automatic conversions were performed:

'_symmetry_cell_setting' value 'Triclinic' changed to 'triclinic'
according to
/usr/data/users/saulius/crontab/automatic-downloads/current/MDPI/lib/dictionaries/cif_core.dic
dictionary named 'cif_core.dic' version 2.4.2 from 2011-04-26.

Automatic conversion script
Id: cif_fix_values 2935 2014-11-11 08:27:57Z andrius 
;
_cod_original_sg_symbol_H-M P-1
_cod_database_code 1518523

loop_
_symmetry_equiv_pos_as_xyz
'x, y, z'
'-x, -y, -z'

loop_
_atom_site_label
_atom_site_type_symbol
_atom_site_fract_x
_atom_site_fract_y
_atom_site_fract_z
_atom_site_U_iso_or_equiv
_atom_site_adp_type
_atom_site_occupancy
_atom_site_symmetry_multiplicity
_atom_site_calc_flag
_atom_site_refinement_flags
Au1 Au 0.56107(10) -0.07761(10) 0.69726(5) 0.0231(4) Uani 1 1 d .
Au2 Au 0.74276(10) -0.07541(9) 0.67632(5) 0.0198(3) Uani 1 1 d .
Au3 Au 0.65081(10) -0.09980(10) 0.77711(5) 0.0225(4) Uani 1 1 d .
Au4 Au 0.68775(10) 0.07503(10) 0.76347(5) 0.0236(4) Uani 1 1 d .
Au5 Au 0.85317(10) 0.12521(10) 0.73377(5) 0.0224(4) Uani 1 1 d .
Au6 Au 0.85801(10) -0.04086(9) 0.77775(5) 0.0201(3) Uani 1 1 d .
Au7 Au 0.89790(9) 0.13921(9) 0.83492(5) 0.0190(3) Uani 1 1 d .
C1 C 0.167(3) -0.375(3) 0.7297(16) 0.043(7) Uani 1 1 d U
H1A H 0.1885 -0.4155 0.7356 0.065 Uiso 1 1 calc R
H1B H 0.1181 -0.4033 0.7079 0.065 Uiso 1 1 calc R
H1C H 0.1538 -0.3447 0.7571 0.065 Uiso 1 1 calc R
C2 C 0.455(3) -0.272(3) 0.4726(16) 0.045(7) Uani 1 1 d U
H2A H 0.5088 -0.2479 0.4648 0.068 Uiso 1 1 calc R
H2B H 0.4153 -0.2604 0.4551 0.068 Uiso 1 1 calc R
H2C H 0.4399 -0.3322 0.4665 0.068 Uiso 1 1 calc R
C3 C 0.351(3) 0.191(3) 0.6692(18) 0.048(7) Uani 1 1 d U
H3A H 0.3055 0.1943 0.6849 0.072 Uiso 1 1 calc R
H3B H 0.3380 0.1880 0.6383 0.072 Uiso 1 1 calc R
H3C H 0.3992 0.2412 0.6829 0.072 Uiso 1 1 calc R
C4 C 0.607(3) -0.491(3) 0.5314(15) 0.036(7) Uani 1 1 d U
H4A H 0.6409 -0.5184 0.5156 0.054 Uiso 1 1 calc R
H4B H 0.5594 -0.4992 0.5111 0.054 Uiso 1 1 calc R
H4C H 0.5888 -0.5147 0.5554 0.054 Uiso 1 1 calc R
C5 C 0.791(3) 0.057(3) 0.4761(16) 0.041(7) Uani 1 1 d U
H5A H 0.8264 0.1156 0.4877 0.062 Uiso 1 1 calc R
H5B H 0.7349 0.0541 0.4694 0.062 Uiso 1 1 calc R
H5C H 0.8080 0.0311 0.4491 0.062 Uiso 1 1 calc R
C6 C 1.152(3) -0.071(3) 0.6519(14) 0.030(6) Uani 1 1 d U
H6A H 1.1835 -0.0525 0.6294 0.045 Uiso 1 1 calc R
H6B H 1.1516 -0.1262 0.6517 0.045 Uiso 1 1 calc R
H6C H 1.1771 -0.0315 0.6809 0.045 Uiso 1 1 calc R
C7 C 0.755(3) 0.108(3) 1.0082(17) 0.047(7) Uani 1 1 d U
H7A H 0.7270 0.1481 1.0116 0.071 Uiso 1 1 calc R
H7B H 0.8133 0.1381 1.0100 0.071 Uiso 1 1 calc R
H7C H 0.7454 0.0813 1.0317 0.071 Uiso 1 1 calc R
C8 C 0.254(3) -0.211(4) 0.8571(18) 0.048(7) Uani 1 1 d U
H8A H 0.2560 -0.1693 0.8846 0.072 Uiso 1 1 calc R
H8B H 0.2314 -0.2667 0.8610 0.072 Uiso 1 1 calc R
H8C H 0.2186 -0.2070 0.8336 0.072 Uiso 1 1 calc R
C9 C 0.711(3) -0.447(3) 0.8254(16) 0.041(7) Uani 1 1 d U
H9A H 0.7421 -0.4348 0.8543 0.061 Uiso 1 1 calc R
H9B H 0.7457 -0.4541 0.8025 0.061 Uiso 1 1 calc R
H9C H 0.6637 -0.4977 0.8200 0.061 Uiso 1 1 calc R
C10 C 0.556(3) 0.303(3) 0.6474(16) 0.045(7) Uani 1 1 d U
H10A H 0.5260 0.3389 0.6603 0.068 Uiso 1 1 calc R
H10B H 0.5175 0.2505 0.6279 0.068 Uiso 1 1 calc R
H10C H 0.5948 0.3313 0.6304 0.068 Uiso 1 1 calc R
C11 C 0.375(3) 0.102(3) 0.8921(17) 0.046(7) Uani 1 1 d U
H11A H 0.3935 0.1401 0.9221 0.069 Uiso 1 1 calc R
H11B H 0.3637 0.0449 0.8930 0.069 Uiso 1 1 calc R
H11C H 0.3264 0.1071 0.8795 0.069 Uiso 1 1 calc R
C12 C 0.939(3) 0.496(3) 0.9128(16) 0.041(7) Uani 1 1 d U
H12A H 0.9347 0.5432 0.9035 0.062 Uiso 1 1 calc R
H12B H 0.9877 0.4864 0.9040 0.062 Uiso 1 1 calc R
H12C H 0.9418 0.5092 0.9449 0.062 Uiso 1 1 calc R
C13 C 0.614(3) 0.092(3) 0.5337(17) 0.045(7) Uani 1 1 d U
H13A H 0.6131 0.1350 0.5200 0.067 Uiso 1 1 calc R
H13B H 0.5635 0.0715 0.5453 0.067 Uiso 1 1 calc R
H13C H 0.6209 0.0457 0.5116 0.067 Uiso 1 1 calc R
C14 C 0.970(3) 0.571(3) 0.7895(16) 0.041(7) Uani 1 1 d U
H14A H 0.9533 0.6003 0.7709 0.061 Uiso 1 1 calc R
H14B H 1.0291 0.5947 0.7975 0.061 Uiso 1 1 calc R
H14C H 0.9445 0.5768 0.8162 0.061 Uiso 1 1 calc R
C15 C 1.151(3) 0.133(3) 0.5833(16) 0.037(7) Uani 1 1 d U
H15A H 1.1840 0.1075 0.5962 0.056 Uiso 1 1 calc R
H15B H 1.1872 0.1832 0.5772 0.056 Uiso 1 1 calc R
H15C H 1.1184 0.0935 0.5559 0.056 Uiso 1 1 calc R
C16 C 1.255(3) -0.071(3) 0.7690(16) 0.042(7) Uani 1 1 d U
H16A H 1.2724 -0.1110 0.7792 0.062 Uiso 1 1 calc R
H16B H 1.2862 -0.0147 0.7873 0.062 Uiso 1 1 calc R
H16C H 1.2628 -0.0764 0.7383 0.062 Uiso 1 1 calc R
C17 C 0.854(3) -0.195(3) 0.9670(15) 0.038(7) Uani 1 1 d U
H17A H 0.9047 -0.1621 0.9871 0.057 Uiso 1 1 calc R
H17B H 0.8387 -0.2534 0.9655 0.057 Uiso 1 1 calc R
H17C H 0.8111 -0.1748 0.9778 0.057 Uiso 1 1 calc R
C18 C 0.700(3) -0.476(3) 0.6457(16) 0.042(7) Uani 1 1 d U
H18A H 0.6561 -0.5074 0.6591 0.063 Uiso 1 1 calc R
H18B H 0.7349 -0.5076 0.6365 0.063 Uiso 1 1 calc R
H18C H 0.6769 -0.4658 0.6200 0.063 Uiso 1 1 calc R
C19 C 1.227(3) 0.531(3) 0.8601(15) 0.031(6) Uani 1 1 d U
H19A H 1.1966 0.5579 0.8470 0.047 Uiso 1 1 calc R
H19B H 1.2630 0.5151 0.8398 0.047 Uiso 1 1 calc R
H19C H 1.2599 0.5693 0.8879 0.047 Uiso 1 1 calc R
C20 C 0.846(3) 0.346(3) 1.0600(14) 0.031(6) Uani 1 1 d U
H20A H 0.8520 0.4047 1.0648 0.046 Uiso 1 1 calc R
H20B H 0.8748 0.3409 1.0856 0.046 Uiso 1 1 calc R
H20C H 0.7887 0.3119 1.0561 0.046 Uiso 1 1 calc R
C21 C 1.166(3) 0.006(3) 0.9396(14) 0.027(6) Uani 1 1 d U
H21A H 1.1803 -0.0227 0.9123 0.041 Uiso 1 1 calc R
H21B H 1.1320 -0.0350 0.9529 0.041 Uiso 1 1 calc R
H21C H 1.2153 0.0421 0.9602 0.041 Uiso 1 1 calc R
C22 C 0.362(3) -0.188(3) 0.6816(15) 0.036(4) Uani 1 1 d U
C23 C 0.385(3) -0.217(3) 0.7118(15) 0.036(4) Uani 1 1 d U
H23 H 0.4402 -0.2015 0.7226 0.043 Uiso 1 1 calc R
C24 C 0.317(3) -0.278(3) 0.7292(15) 0.036(4) Uani 1 1 d U
H24 H 0.3304 -0.2960 0.7532 0.043 Uiso 1 1 calc R
C25 C 0.239(3) -0.304(3) 0.7096(15) 0.036(4) Uani 1 1 d U
C26 C 0.223(3) -0.271(3) 0.6711(15) 0.036(4) Uani 1 1 d U
H26 H 0.1700 -0.2907 0.6552 0.044 Uiso 1 1 calc R
C27 C 0.278(3) -0.218(3) 0.6612(15) 0.035(4) Uani 1 1 d U
H27 H 0.2653 -0.1962 0.6388 0.042 Uiso 1 1 calc R
C28 C 0.434(3) -0.171(3) 0.6078(16) 0.040(4) Uani 1 1 d U
C29 C 0.386(3) -0.246(3) 0.5846(16) 0.042(4) Uani 1 1 d U
H29 H 0.3429 -0.2753 0.5977 0.050 Uiso 1 1 calc R
C30 C 0.394(3) -0.284(3) 0.5445(16) 0.041(4) Uani 1 1 d U
H30 H 0.3619 -0.3410 0.5317 0.050 Uiso 1 1 calc R
C31 C 0.455(3) -0.236(3) 0.5175(16) 0.040(4) Uani 1 1 d U
C32 C 0.505(3) -0.157(3) 0.5391(16) 0.041(4) Uani 1 1 d U
H32 H 0.5448 -0.1226 0.5262 0.050 Uiso 1 1 calc R
C33 C 0.491(3) -0.133(3) 0.5848(16) 0.042(4) Uani 1 1 d U
H33 H 0.5278 -0.0797 0.6017 0.050 Uiso 1 1 calc R
C34 C 0.412(3) -0.021(3) 0.6591(16) 0.040(4) Uani 1 1 d U
C35 C 0.376(3) -0.014(3) 0.6271(16) 0.040(5) Uani 1 1 d U
H35 H 0.3585 -0.0589 0.6009 0.048 Uiso 1 1 calc R
C36 C 0.361(3) 0.054(3) 0.6274(17) 0.042(5) Uani 1 1 d U
H36 H 0.3462 0.0661 0.6015 0.050 Uiso 1 1 calc R
C37 C 0.370(3) 0.109(3) 0.6717(17) 0.041(5) Uani 1 1 d U
C38 C 0.403(3) 0.106(3) 0.7004(16) 0.040(5) Uani 1 1 d U
H38 H 0.4262 0.1546 0.7248 0.049 Uiso 1 1 calc R
C39 C 0.413(3) 0.031(3) 0.7018(17) 0.041(5) Uani 1 1 d U
H39 H 0.4203 0.0174 0.7283 0.049 Uiso 1 1 calc R
C40 C 0.737(3) -0.232(3) 0.5937(14) 0.030(4) Uani 1 1 d U
C41 C 0.778(3) -0.287(3) 0.5803(14) 0.030(4) Uani 1 1 d U
H41 H 0.8357 -0.2682 0.5856 0.036 Uiso 1 1 calc R
C42 C 0.735(3) -0.367(3) 0.5602(14) 0.030(4) Uani 1 1 d U
H42 H 0.7638 -0.4039 0.5525 0.036 Uiso 1 1 calc R
C43 C 0.655(3) -0.399(3) 0.5502(14) 0.031(4) Uani 1 1 d U
C44 C 0.610(3) -0.341(3) 0.5686(14) 0.032(4) Uani 1 1 d U
H44 H 0.5523 -0.3611 0.5653 0.038 Uiso 1 1 calc R
C45 C 0.655(3) -0.258(3) 0.5903(14) 0.031(4) Uani 1 1 d U
H45 H 0.6294 -0.2205 0.6025 0.037 Uiso 1 1 calc R
C46 C 0.794(3) -0.071(3) 0.5752(14) 0.032(4) Uani 1 1 d U
C47 C 0.854(3) 0.007(3) 0.5758(15) 0.034(4) Uani 1 1 d U
H47 H 0.9022 0.0335 0.5967 0.041 Uiso 1 1 calc R
C48 C 0.840(3) 0.037(3) 0.5489(15) 0.036(4) Uani 1 1 d U
H48 H 0.8708 0.0949 0.5576 0.043 Uiso 1 1 calc R
C49 C 0.794(3) 0.014(3) 0.5085(15) 0.036(4) Uani 1 1 d U
C50 C 0.737(3) -0.062(3) 0.5068(15) 0.036(4) Uani 1 1 d U
H50 H 0.6952 -0.0881 0.4823 0.043 Uiso 1 1 calc R
C51 C 0.736(3) -0.106(3) 0.5391(14) 0.034(4) Uani 1 1 d U
H51 H 0.6953 -0.1589 0.5353 0.041 Uiso 1 1 calc R
C52 C 0.904(3) -0.105(3) 0.6273(14) 0.028(3) Uani 1 1 d U
C53 C 0.947(3) -0.075(3) 0.6710(14) 0.027(4) Uani 1 1 d U
H53 H 0.9183 -0.0647 0.6952 0.033 Uiso 1 1 calc R
C54 C 1.025(3) -0.062(3) 0.6787(14) 0.027(4) Uani 1 1 d U
H54 H 1.0517 -0.0429 0.7082 0.032 Uiso 1 1 calc R
C55 C 1.071(3) -0.075(3) 0.6427(14) 0.028(4) Uani 1 1 d U
C56 C 1.029(3) -0.107(3) 0.6009(14) 0.026(4) Uani 1 1 d U
H56 H 1.0557 -0.1179 0.5763 0.032 Uiso 1 1 calc R
C57 C 0.944(3) -0.125(3) 0.5945(14) 0.028(4) Uani 1 1 d U
H57 H 0.9153 -0.1513 0.5656 0.034 Uiso 1 1 calc R
C58 C 0.654(3) -0.079(3) 0.8873(16) 0.037(4) Uani 1 1 d U
C59 C 0.630(3) -0.088(3) 0.9219(16) 0.039(4) Uani 1 1 d U
H59 H 0.5881 -0.1388 0.9208 0.046 Uiso 1 1 calc R
C60 C 0.662(3) -0.028(3) 0.9638(16) 0.039(4) Uani 1 1 d U
H60 H 0.6411 -0.0367 0.9898 0.047 Uiso 1 1 calc R
C61 C 0.724(3) 0.045(3) 0.9648(16) 0.039(4) Uani 1 1 d U
C62 C 0.758(3) 0.062(3) 0.9245(15) 0.039(4) Uani 1 1 d U
H62 H 0.8008 0.1123 0.9251 0.047 Uiso 1 1 calc R
C63 C 0.721(3) -0.003(3) 0.8857(16) 0.038(4) Uani 1 1 d U
H63 H 0.7379 0.0020 0.8583 0.045 Uiso 1 1 calc R
C64 C 0.504(3) -0.175(3) 0.8333(16) 0.038(4) Uani 1 1 d U
C65 C 0.470(3) -0.118(3) 0.8352(16) 0.041(4) Uani 1 1 d U
H65 H 0.5044 -0.0650 0.8337 0.049 Uiso 1 1 calc R
C66 C 0.395(3) -0.125(3) 0.8390(16) 0.040(4) Uani 1 1 d U
H66 H 0.3777 -0.0810 0.8381 0.047 Uiso 1 1 calc R
C67 C 0.344(3) -0.194(3) 0.8440(16) 0.040(4) Uani 1 1 d U
C68 C 0.374(3) -0.260(3) 0.8493(16) 0.041(4) Uani 1 1 d U
H68 H 0.3417 -0.3082 0.8564 0.049 Uiso 1 1 calc R
C69 C 0.456(3) -0.244(3) 0.8428(16) 0.040(4) Uani 1 1 d U
H69 H 0.4789 -0.2837 0.8454 0.048 Uiso 1 1 calc R
C70 C 0.635(3) -0.240(3) 0.8306(15) 0.037(4) Uani 1 1 d U
C71 C 0.647(3) -0.286(3) 0.7916(16) 0.037(4) Uani 1 1 d U
H71 H 0.6429 -0.2680 0.7662 0.045 Uiso 1 1 calc R
C72 C 0.667(3) -0.360(3) 0.7868(16) 0.038(4) Uani 1 1 d U
H72 H 0.6675 -0.3956 0.7590 0.046 Uiso 1 1 calc R
C73 C 0.684(3) -0.374(3) 0.8243(16) 0.038(4) Uani 1 1 d U
C74 C 0.675(3) -0.330(3) 0.8632(16) 0.037(4) Uani 1 1 d U
H74 H 0.6909 -0.3420 0.8891 0.044 Uiso 1 1 calc R
C75 C 0.644(3) -0.267(3) 0.8668(16) 0.037(4) Uani 1 1 d U
H75 H 0.6282 -0.2435 0.8938 0.044 Uiso 1 1 calc R
C76 C 0.635(3) 0.228(3) 0.7516(16) 0.039(4) Uani 1 1 d U
C77 C 0.611(3) 0.178(3) 0.7055(16) 0.041(4) Uani 1 1 d U
H77 H 0.6158 0.1251 0.6977 0.049 Uiso 1 1 calc R
C78 C 0.584(3) 0.201(3) 0.6748(16) 0.040(4) Uani 1 1 d U
H78 H 0.5561 0.1606 0.6479 0.048 Uiso 1 1 calc R
C79 C 0.595(3) 0.288(3) 0.6794(16) 0.040(4) Uani 1 1 d U
C80 C 0.617(3) 0.337(3) 0.7239(16) 0.040(4) Uani 1 1 d U
H80 H 0.6208 0.3932 0.7314 0.048 Uiso 1 1 calc R
C81 C 0.634(3) 0.304(3) 0.7582(16) 0.040(4) Uani 1 1 d U
H81 H 0.6465 0.3390 0.7876 0.049 Uiso 1 1 calc R
C82 C 0.584(3) 0.171(3) 0.8216(16) 0.040(4) Uani 1 1 d U
C83 C 0.512(3) 0.191(3) 0.8167(17) 0.042(4) Uani 1 1 d U
H83 H 0.5094 0.2232 0.7976 0.050 Uiso 1 1 calc R
C84 C 0.441(3) 0.162(3) 0.8410(16) 0.042(4) Uani 1 1 d U
H84 H 0.3940 0.1751 0.8375 0.050 Uiso 1 1 calc R
C85 C 0.447(3) 0.127(3) 0.8617(17) 0.044(4) Uani 1 1 d U
C86 C 0.514(3) 0.109(3) 0.8756(17) 0.042(4) Uani 1 1 d U
H86 H 0.5153 0.0881 0.9001 0.051 Uiso 1 1 calc R
C87 C 0.578(3) 0.124(3) 0.8527(16) 0.042(4) Uani 1 1 d U
H87 H 0.6197 0.1034 0.8574 0.050 Uiso 1 1 calc R
C88 C 0.740(3) 0.272(3) 0.8335(15) 0.037(4) Uani 1 1 d U
C89 C 0.820(3) 0.299(3) 0.8197(15) 0.035(4) Uani 1 1 d U
H89 H 0.8296 0.2679 0.7928 0.042 Uiso 1 1 calc R
C90 C 0.878(3) 0.366(3) 0.8447(15) 0.036(4) Uani 1 1 d U
H90 H 0.9300 0.3857 0.8356 0.044 Uiso 1 1 calc R
C91 C 0.860(3) 0.414(3) 0.8899(16) 0.037(4) Uani 1 1 d U
C92 C 0.787(3) 0.391(3) 0.8964(16) 0.036(4) Uani 1 1 d U
H92 H 0.7728 0.4207 0.9223 0.043 Uiso 1 1 calc R
C93 C 0.729(3) 0.327(3) 0.8683(15) 0.035(4) Uani 1 1 d U
H93 H 0.6746 0.3199 0.8729 0.042 Uiso 1 1 calc R
C94 C 0.798(3) 0.178(3) 0.6440(16) 0.038(4) Uani 1 1 d U
C95 C 0.739(3) 0.093(3) 0.6331(16) 0.039(4) Uani 1 1 d U
H95 H 0.7399 0.0565 0.6502 0.047 Uiso 1 1 calc R
C96 C 0.680(3) 0.068(3) 0.5965(16) 0.039(4) Uani 1 1 d U
H96 H 0.6382 0.0145 0.5884 0.047 Uiso 1 1 calc R
C97 C 0.684(3) 0.127(3) 0.5703(16) 0.039(4) Uani 1 1 d U
C98 C 0.738(3) 0.203(3) 0.5832(16) 0.039(4) Uani 1 1 d U
H98 H 0.7350 0.2413 0.5678 0.047 Uiso 1 1 calc R
C99 C 0.801(3) 0.230(3) 0.6200(15) 0.038(4) Uani 1 1 d U
H99 H 0.8428 0.2837 0.6270 0.046 Uiso 1 1 calc R
C100 C 0.907(3) 0.313(3) 0.7176(16) 0.038(4) Uani 1 1 d U
C101 C 0.849(3) 0.344(3) 0.7231(15) 0.038(4) Uani 1 1 d U
H101 H 0.7937 0.3083 0.7135 0.045 Uiso 1 1 calc R
C102 C 0.870(3) 0.430(3) 0.7437(15) 0.037(4) Uani 1 1 d U
H102 H 0.8291 0.4534 0.7428 0.044 Uiso 1 1 calc R
C103 C 0.944(3) 0.479(3) 0.7643(16) 0.038(4) Uani 1 1 d U
C104 C 1.013(3) 0.447(3) 0.7559(15) 0.038(4) Uani 1 1 d U
H104 H 1.0687 0.4819 0.7657 0.046 Uiso 1 1 calc R
C105 C 0.988(3) 0.361(3) 0.7319(15) 0.038(4) Uani 1 1 d U
H105 H 1.0277 0.3364 0.7257 0.046 Uiso 1 1 calc R
C106 C 0.973(3) 0.197(3) 0.6593(15) 0.034(4) Uani 1 1 d U
C107 C 0.995(3) 0.226(3) 0.6289(15) 0.034(4) Uani 1 1 d U
H107 H 0.9680 0.2578 0.6200 0.041 Uiso 1 1 calc R
C108 C 1.059(3) 0.215(3) 0.6067(15) 0.035(4) Uani 1 1 d U
H108 H 1.0789 0.2431 0.5855 0.042 Uiso 1 1 calc R
C109 C 1.091(3) 0.158(3) 0.6183(15) 0.034(4) Uani 1 1 d U
C110 C 1.073(3) 0.130(3) 0.6523(15) 0.034(4) Uani 1 1 d U
H110 H 1.1013 0.0996 0.6623 0.041 Uiso 1 1 calc R
C111 C 1.008(3) 0.146(3) 0.6740(15) 0.033(4) Uani 1 1 d U
H111 H 0.9892 0.1235 0.6973 0.040 Uiso 1 1 calc R
C112 C 0.999(3) -0.127(3) 0.7790(15) 0.035(4) Uani 1 1 d U
C113 C 1.058(3) -0.062(3) 0.8109(15) 0.036(4) Uani 1 1 d U
H113 H 1.0414 -0.0356 0.8365 0.043 Uiso 1 1 calc R
C114 C 1.147(3) -0.032(3) 0.8073(15) 0.036(4) Uani 1 1 d U
H114 H 1.1859 0.0181 0.8256 0.043 Uiso 1 1 calc R
C115 C 1.165(3) -0.090(3) 0.7727(15) 0.036(4) Uani 1 1 d U
C116 C 1.110(3) -0.158(3) 0.7413(15) 0.035(4) Uani 1 1 d U
H116 H 1.1248 -0.1893 0.7164 0.043 Uiso 1 1 calc R
C117 C 1.032(3) -0.176(3) 0.7495(15) 0.036(4) Uani 1 1 d U
H117 H 0.9949 -0.2294 0.7328 0.043 Uiso 1 1 calc R
C118 C 0.883(3) -0.160(3) 0.8379(15) 0.033(4) Uani 1 1 d U
C119 C 0.928(3) -0.206(3) 0.8533(14) 0.032(4) Uani 1 1 d U
H119 H 0.9626 -0.2274 0.8364 0.039 Uiso 1 1 calc R
C120 C 0.914(3) -0.215(3) 0.8955(14) 0.032(4) Uani 1 1 d U
H120 H 0.9414 -0.2443 0.9073 0.039 Uiso 1 1 calc R
C121 C 0.865(3) -0.184(3) 0.9207(14) 0.032(4) Uani 1 1 d U
C122 C 0.836(3) -0.132(3) 0.9045(14) 0.032(4) Uani 1 1 d U
H122 H 0.8103 -0.1001 0.9233 0.039 Uiso 1 1 calc R
C123 C 0.841(3) -0.124(3) 0.8599(14) 0.032(4) Uani 1 1 d U
H123 H 0.8153 -0.0934 0.8484 0.039 Uiso 1 1 calc R
C124 C 0.840(3) -0.245(3) 0.7427(15) 0.035(4) Uani 1 1 d U
C125 C 0.856(3) -0.316(3) 0.7401(15) 0.036(4) Uani 1 1 d U
H125 H 0.8996 -0.3129 0.7598 0.043 Uiso 1 1 calc R
C126 C 0.814(3) -0.386(3) 0.7121(15) 0.036(4) Uani 1 1 d U
H126 H 0.8259 -0.4341 0.7129 0.043 Uiso 1 1 calc R
C127 C 0.749(3) -0.394(3) 0.6787(15) 0.037(4) Uani 1 1 d U
C128 C 0.730(3) -0.324(3) 0.6828(15) 0.035(4) Uani 1 1 d U
H128 H 0.6816 -0.3284 0.6668 0.042 Uiso 1 1 calc R
C129 C 0.782(3) -0.246(3) 0.7100(15) 0.036(4) Uani 1 1 d U
H129 H 0.7785 -0.1959 0.7065 0.044 Uiso 1 1 calc R
C130 C 1.062(3) 0.312(3) 0.8829(14) 0.030(5) Uani 1 1 d U
C131 C 1.064(3) 0.311(3) 0.8394(14) 0.031(5) Uani 1 1 d U
H131 H 1.0318 0.2639 0.8160 0.038 Uiso 1 1 calc R
C132 C 1.118(3) 0.384(3) 0.8317(15) 0.032(5) Uani 1 1 d U
H132 H 1.1220 0.3873 0.8025 0.039 Uiso 1 1 calc R
C133 C 1.168(3) 0.453(3) 0.8688(14) 0.031(4) Uani 1 1 d U
C134 C 1.162(3) 0.451(3) 0.9083(14) 0.031(4) Uani 1 1 d U
H134 H 1.1937 0.4980 0.9318 0.038 Uiso 1 1 calc R
C135 C 1.108(3) 0.381(3) 0.9185(15) 0.031(5) Uani 1 1 d U
H135 H 1.1038 0.3797 0.9480 0.037 Uiso 1 1 calc R
C136 C 0.946(3) 0.256(3) 0.9447(14) 0.028(4) Uani 1 1 d U
C137 C 0.873(3) 0.271(3) 0.9465(14) 0.029(4) Uani 1 1 d U
H137 H 0.8383 0.2514 0.9194 0.034 Uiso 1 1 calc R
C138 C 0.850(3) 0.306(3) 0.9770(14) 0.028(4) Uani 1 1 d U
H138 H 0.8074 0.3257 0.9732 0.034 Uiso 1 1 calc R
C139 C 0.885(3) 0.316(3) 1.0161(14) 0.028(4) Uani 1 1 d U
C140 C 0.957(3) 0.300(3) 1.0204(14) 0.028(4) Uani 1 1 d U
H140 H 0.9853 0.3100 1.0488 0.034 Uiso 1 1 calc R
C141 C 0.986(3) 0.271(3) 0.9845(13) 0.027(4) Uani 1 1 d U
H141 H 1.0346 0.2606 0.9870 0.033 Uiso 1 1 calc R
C142 C 1.041(3) 0.156(3) 0.9088(13) 0.026(4) Uani 1 1 d U
C143 C 1.130(3) 0.190(3) 0.9113(12) 0.023(4) Uani 1 1 d U
H143 H 1.1606 0.2412 0.9063 0.028 Uiso 1 1 calc R
C144 C 1.164(3) 0.134(3) 0.9221(13) 0.026(4) Uani 1 1 d U
H144 H 1.2214 0.1490 0.9244 0.031 Uiso 1 1 calc R
C145 C 1.120(3) 0.058(3) 0.9295(13) 0.024(4) Uani 1 1 d U
C146 C 1.037(3) 0.033(3) 0.9251(13) 0.025(4) Uani 1 1 d U
H146 H 1.0063 -0.0178 0.9302 0.030 Uiso 1 1 calc R
C147 C 0.994(3) 0.083(3) 0.9133(13) 0.025(4) Uani 1 1 d U
H147 H 0.9369 0.0642 0.9089 0.029 Uiso 1 1 calc R
O1 O 0.6789(15) -0.0456(15) 0.7236(8) 0.015(4) Uani 1 1 d U
O2 O 0.8287(15) 0.0585(15) 0.7767(8) 0.014(4) Uani 1 1 d U
O3 O 0.579(2) 0.386(3) 0.8471(12) 0.054(4) Uani 1 1 d U
O4 O 0.417(3) 0.583(3) 0.8693(13) 0.057(4) Uani 1 1 d U
O5 O 0.286(3) 0.293(3) 0.8676(13) 0.057(4) Uani 1 1 d U
O6 O 0.803(3) 0.601(3) 0.9781(13) 0.056(4) Uani 1 1 d U
O7 O 0.643(2) 0.806(3) 0.9943(12) 0.054(4) Uani 1 1 d U
O8 O 0.659(3) 0.294(3) 0.9793(13) 0.057(4) Uani 1 1 d U
O9 O 0.514(3) 0.501(3) 0.8813(13) 0.057(3) Uani 1 1 d U
O10 O 0.375(3) 0.458(3) 0.8972(13) 0.058(3) Uani 1 1 d U
O11 O 0.445(3) 0.355(3) 0.8987(13) 0.058(3) Uani 1 1 d U
O12 O 0.648(3) 0.509(3) 0.9281(13) 0.056(3) Uani 1 1 d U
O13 O 0.542(2) 0.664(3) 0.9386(13) 0.056(3) Uani 1 1 d U
O14 O 0.395(3) 0.614(3) 0.9471(13) 0.058(3) Uani 1 1 d U
O15 O 0.284(3) 0.389(3) 0.9542(13) 0.057(3) Uani 1 1 d U
O16 O 0.602(3) 0.376(3) 0.9224(13) 0.057(3) Uani 1 1 d U
O17 O 0.677(2) 0.662(3) 0.9789(12) 0.054(3) Uani 1 1 d U
O18 O 0.504(3) 0.285(3) 0.9833(13) 0.059(4) Uani 1 1 d U
O19 O 0.690(3) 0.461(3) 0.9934(13) 0.057(3) Uani 1 1 d U
O20 O 0.645(2) 0.724(3) 1.0483(12) 0.053(4) Uani 1 1 d U
O21 O 0.463(3) 0.462(3) 0.9479(13) 0.057(3) Uani 1 1 d U
O22 O 0.426(3) 0.431(3) 0.9909(13) 0.058(3) Uani 1 1 d U
O23 O 0.562(3) 0.348(3) 0.9411(13) 0.058(3) Uani 1 1 d U
O24 O -0.251(2) 0.387(2) 0.5800(11) 0.047(4) Uani 1 1 d U
O25 O -0.042(2) 0.695(2) 0.6418(11) 0.046(4) Uani 1 1 d U
O26 O 0.032(2) 0.437(2) 0.6516(11) 0.048(4) Uani 1 1 d U
O27 O 0.081(2) 0.249(2) 0.5111(11) 0.040(4) Uani 1 1 d U
O28 O 0.209(2) 0.804(2) 0.5629(11) 0.042(4) Uani 1 1 d U
O29 O 0.294(2) 0.555(2) 0.5711(11) 0.047(4) Uani 1 1 d U
O30 O -0.126(2) 0.548(2) 0.5829(11) 0.046(3) Uani 1 1 d U
O31 O 0.021(2) 0.574(2) 0.6208(11) 0.046(2) Uani 1 1 d U
O32 O -0.091(2) 0.414(2) 0.5903(11) 0.046(3) Uani 1 1 d U
O33 O -0.179(2) 0.325(2) 0.5102(11) 0.047(3) Uani 1 1 d U
O34 O -0.226(2) 0.441(2) 0.5113(11) 0.047(3) Uani 1 1 d U
O35 O -0.079(2) 0.655(2) 0.5617(11) 0.046(3) Uani 1 1 d U
O36 O 0.076(2) 0.687(2) 0.5885(11) 0.045(3) Uani 1 1 d U
O37 O 0.131(2) 0.514(2) 0.5944(11) 0.047(3) Uani 1 1 d U
O38 O 0.030(2) 0.367(2) 0.5626(11) 0.047(3) Uani 1 1 d U
O39 O 0.154(2) 0.416(2) 0.5235(11) 0.047(3) Uani 1 1 d U
O40 O 0.067(2) 0.734(2) 0.5128(11) 0.043(3) Uani 1 1 d U
O41 O 0.192(2) 0.644(2) 0.5641(11) 0.044(3) Uani 1 1 d U
O42 O 0.046(2) 0.465(2) 0.5270(11) 0.047(3) Uani 1 1 d U
O43 O -0.088(2) 0.442(2) 0.4966(11) 0.048(3) Uani 1 1 d U
P1 P 0.4375(7) -0.1152(8) 0.6614(4) 0.032(3) Uani 1 1 d .
P2 P 0.7967(7) -0.1203(7) 0.6173(3) 0.026(2) Uani 1 1 d .
P3 P 0.6124(7) -0.1500(7) 0.8320(4) 0.029(3) Uani 1 1 d .
P4 P 0.6613(6) 0.1881(6) 0.7935(3) 0.022(2) Uani 1 1 d .
P5 P 0.8809(8) 0.2015(8) 0.6891(4) 0.031(3) Uani 1 1 d .
P6 P 0.8967(7) -0.1445(7) 0.7835(3) 0.022(2) Uani 1 1 d .
P7 P 0.9858(6) 0.2193(6) 0.8944(3) 0.0159(19) Uani 1 1 d .
P8 P 0.5000 0.5000 1.0000 0.026(4) Uani 1 2 d S
P9 P 0.0000 0.5000 0.5000 0.017(3) Uani 1 2 d S
W1 W 0.55627(13) 0.42404(13) 0.89638(7) 0.0370(5) Uani 1 1 d .
W2 W 0.44828(13) 0.56242(16) 0.90871(7) 0.0416(5) Uani 1 1 d .
W3 W 0.34990(10) 0.35482(11) 0.91139(7) 0.0313(4) Uani 1 1 d .
W4 W 0.70714(10) 0.56863(10) 0.98461(5) 0.0215(4) Uani 1 1 d .
W5 W 0.60004(10) 0.70745(11) 0.99642(5) 0.0246(4) Uani 1 1 d .
W6 W 0.60658(12) 0.36007(13) 0.98760(6) 0.0321(5) Uani 1 1 d .
W7 W -0.16968(12) 0.42754(12) 0.55345(6) 0.0333(5) Uani 1 1 d .
W8 W -0.02714(11) 0.63300(10) 0.59830(5) 0.0237(4) Uani 1 1 d .
W9 W 0.02635(14) 0.46015(11) 0.60290(5) 0.0329(5) Uani 1 1 d .
W10 W 0.05576(12) 0.32870(11) 0.50507(6) 0.0284(4) Uani 1 1 d .
W11 W 0.14180(11) 0.70653(10) 0.54386(5) 0.0258(4) Uani 1 1 d .
W12 W 0.19724(12) 0.53489(12) 0.55021(6) 0.0348(5) Uani 1 1 d .

loop_
_atom_site_aniso_label
_atom_site_aniso_U_11
_atom_site_aniso_U_22
_atom_site_aniso_U_33
_atom_site_aniso_U_23
_atom_site_aniso_U_13
_atom_site_aniso_U_12
Au1 0.0199(8) 0.0216(8) 0.0221(7) -0.0029(6) -0.0069(6) 0.0087(6)
Au2 0.0239(8) 0.0159(7) 0.0202(7) 0.0007(6) 0.0011(6) 0.0113(6)
Au3 0.0203(8) 0.0210(8) 0.0250(8) 0.0042(6) 0.0000(6) 0.0081(6)
Au4 0.0222(8) 0.0166(8) 0.0270(8) -0.0052(6) 0.0011(6) 0.0094(6)
Au5 0.0233(8) 0.0162(8) 0.0268(8) 0.0022(6) 0.0009(6) 0.0095(6)
Au6 0.0226(8) 0.0177(8) 0.0198(7) 0.0017(6) -0.0020(6) 0.0108(6)
Au7 0.0139(7) 0.0172(8) 0.0222(7) -0.0012(6) -0.0024(6) 0.0067(6)
C1 0.042(10) 0.043(10) 0.039(10) 0.010(9) 0.008(9) 0.008(9)
C2 0.044(10) 0.044(10) 0.040(10) 0.012(9) 0.011(9) 0.007(9)
C3 0.043(10) 0.043(10) 0.052(10) 0.007(9) -0.001(9) 0.013(9)
C4 0.033(10) 0.033(10) 0.036(10) 0.002(9) 0.003(9) 0.009(9)
C5 0.040(10) 0.040(10) 0.041(10) 0.009(9) -0.002(9) 0.014(9)
C6 0.028(10) 0.032(10) 0.028(9) 0.009(9) 0.009(9) 0.008(8)
C7 0.045(10) 0.043(10) 0.046(10) 0.006(9) 0.003(9) 0.011(9)
C8 0.043(10) 0.046(10) 0.049(10) 0.012(9) 0.006(9) 0.011(9)
C9 0.042(10) 0.038(10) 0.042(10) 0.011(9) 0.007(9) 0.012(9)
C10 0.046(10) 0.045(10) 0.042(10) 0.011(9) -0.003(9) 0.015(9)
C11 0.043(10) 0.043(10) 0.046(10) 0.004(9) 0.010(9) 0.015(9)
C12 0.038(10) 0.038(10) 0.040(10) 0.005(9) 0.004(9) 0.009(9)
C13 0.041(10) 0.042(10) 0.049(10) 0.011(9) 0.004(9) 0.012(9)
C14 0.041(10) 0.037(10) 0.043(10) 0.010(9) 0.007(9) 0.012(9)
C15 0.033(10) 0.037(10) 0.043(10) 0.015(9) 0.012(9) 0.011(9)
C16 0.037(10) 0.042(10) 0.044(10) 0.006(9) 0.000(9) 0.018(9)
C17 0.035(10) 0.038(10) 0.040(10) 0.012(9) -0.002(9) 0.013(9)
C18 0.041(10) 0.039(10) 0.039(10) 0.007(9) 0.005(9) 0.010(9)
C19 0.031(10) 0.030(10) 0.034(10) 0.012(9) 0.009(9) 0.009(9)
C20 0.030(10) 0.030(10) 0.029(10) 0.000(8) 0.005(9) 0.013(8)
C21 0.028(10) 0.025(10) 0.031(10) 0.012(8) 0.008(9) 0.007(8)
C22 0.035(5) 0.036(5) 0.036(5) 0.009(4) 0.005(4) 0.014(4)
C23 0.035(6) 0.036(6) 0.036(6) 0.008(5) 0.004(5) 0.016(5)
C24 0.036(6) 0.036(6) 0.035(6) 0.010(5) 0.004(5) 0.014(5)
C25 0.035(6) 0.037(6) 0.036(6) 0.008(5) 0.005(5) 0.014(5)
C26 0.035(6) 0.037(6) 0.037(6) 0.007(5) 0.004(5) 0.015(5)
C27 0.035(6) 0.036(6) 0.036(6) 0.007(5) 0.004(5) 0.015(5)
C28 0.040(5) 0.040(5) 0.039(5) 0.011(4) 0.006(4) 0.012(4)
C29 0.040(6) 0.041(6) 0.040(6) 0.010(5) 0.006(5) 0.012(5)
C30 0.041(6) 0.041(6) 0.039(6) 0.012(5) 0.008(5) 0.010(5)
C31 0.040(6) 0.040(6) 0.038(6) 0.012(5) 0.008(5) 0.012(5)
C32 0.041(6) 0.041(6) 0.038(6) 0.011(5) 0.008(5) 0.010(5)
C33 0.041(6) 0.042(6) 0.039(6) 0.011(5) 0.007(5) 0.011(5)
C34 0.040(6) 0.040(6) 0.041(6) 0.012(4) 0.004(4) 0.014(4)
C35 0.040(6) 0.040(6) 0.041(6) 0.012(5) 0.004(5) 0.015(5)
C36 0.041(6) 0.041(6) 0.043(6) 0.011(5) 0.004(5) 0.015(5)
C37 0.040(6) 0.041(6) 0.042(6) 0.012(5) 0.004(5) 0.015(5)
C38 0.040(6) 0.040(6) 0.041(6) 0.012(5) 0.004(5) 0.015(5)
C39 0.040(6) 0.041(6) 0.042(6) 0.012(5) 0.005(5) 0.015(5)
C40 0.031(5) 0.028(5) 0.032(5) 0.007(4) 0.004(4) 0.012(4)
C41 0.030(5) 0.028(5) 0.033(5) 0.006(5) 0.003(5) 0.013(5)
C42 0.031(5) 0.028(5) 0.032(5) 0.007(4) 0.005(5) 0.012(4)
C43 0.031(5) 0.028(5) 0.032(5) 0.007(4) 0.004(5) 0.011(4)
C44 0.032(5) 0.028(5) 0.034(5) 0.007(4) 0.003(5) 0.012(4)
C45 0.031(5) 0.028(5) 0.033(5) 0.007(5) 0.003(5) 0.012(5)
C46 0.033(5) 0.032(5) 0.033(5) 0.008(4) 0.003(4) 0.014(4)
C47 0.035(6) 0.034(6) 0.034(6) 0.010(5) 0.002(5) 0.014(5)
C48 0.036(6) 0.035(5) 0.035(5) 0.009(5) 0.002(5) 0.013(5)
C49 0.036(6) 0.035(5) 0.035(5) 0.009(5) 0.002(5) 0.013(5)
C50 0.036(6) 0.034(5) 0.036(5) 0.009(5) 0.002(5) 0.013(5)
C51 0.034(6) 0.034(6) 0.035(6) 0.009(5) 0.003(5) 0.013(5)
C52 0.029(5) 0.029(5) 0.029(5) 0.010(4) 0.004(4) 0.011(4)
C53 0.027(5) 0.028(5) 0.027(5) 0.010(5) 0.005(5) 0.011(5)
C54 0.028(5) 0.027(5) 0.028(5) 0.011(4) 0.003(5) 0.011(4)
C55 0.028(5) 0.029(5) 0.029(5) 0.009(4) 0.004(5) 0.011(4)
C56 0.027(5) 0.028(5) 0.027(5) 0.009(4) 0.005(5) 0.011(4)
C57 0.028(5) 0.029(5) 0.028(5) 0.008(5) 0.004(5) 0.011(5)
C58 0.037(5) 0.037(5) 0.039(5) 0.010(4) 0.005(4) 0.015(4)
C59 0.039(6) 0.037(6) 0.040(6) 0.009(5) 0.004(5) 0.016(5)
C60 0.039(6) 0.038(6) 0.040(6) 0.010(5) 0.004(5) 0.015(5)
C61 0.039(6) 0.037(6) 0.041(6) 0.010(5) 0.003(5) 0.016(5)
C62 0.038(6) 0.038(6) 0.041(6) 0.009(5) 0.004(5) 0.015(5)
C63 0.037(6) 0.038(6) 0.039(6) 0.011(5) 0.004(5) 0.015(5)
C64 0.038(5) 0.038(5) 0.039(5) 0.010(4) 0.005(4) 0.016(4)
C65 0.039(6) 0.040(6) 0.042(6) 0.009(5) 0.005(5) 0.016(5)
C66 0.038(6) 0.040(6) 0.041(6) 0.010(5) 0.006(5) 0.016(5)
C67 0.039(6) 0.041(6) 0.041(6) 0.010(5) 0.006(5) 0.015(5)
C68 0.040(6) 0.041(6) 0.042(6) 0.010(5) 0.005(5) 0.015(5)
C69 0.039(6) 0.040(6) 0.041(6) 0.010(5) 0.004(5) 0.016(5)
C70 0.037(5) 0.036(5) 0.038(5) 0.012(4) 0.007(4) 0.014(4)
C71 0.038(6) 0.037(6) 0.038(6) 0.011(5) 0.007(5) 0.013(5)
C72 0.039(6) 0.037(6) 0.038(6) 0.010(5) 0.007(5) 0.013(5)
C73 0.038(6) 0.037(6) 0.038(6) 0.011(5) 0.007(5) 0.014(5)
C74 0.038(6) 0.036(6) 0.037(6) 0.012(5) 0.008(5) 0.013(5)
C75 0.037(6) 0.036(6) 0.037(6) 0.011(5) 0.007(5) 0.014(5)
C76 0.040(5) 0.038(5) 0.039(5) 0.011(4) 0.004(4) 0.016(4)
C77 0.041(6) 0.040(6) 0.041(6) 0.009(5) 0.004(5) 0.015(5)
C78 0.041(6) 0.040(6) 0.040(6) 0.010(5) 0.003(5) 0.016(5)
C79 0.041(6) 0.040(6) 0.040(6) 0.011(5) 0.004(5) 0.015(5)
C80 0.041(6) 0.039(6) 0.040(6) 0.010(5) 0.003(5) 0.015(5)
C81 0.041(6) 0.040(6) 0.040(6) 0.010(5) 0.004(5) 0.016(5)
C82 0.040(5) 0.039(5) 0.042(5) 0.008(4) 0.006(4) 0.017(4)
C83 0.040(6) 0.040(6) 0.044(6) 0.008(5) 0.006(5) 0.017(5)
C84 0.041(6) 0.040(6) 0.044(6) 0.008(5) 0.007(5) 0.017(5)
C85 0.042(6) 0.041(6) 0.045(6) 0.007(5) 0.007(5) 0.016(5)
C86 0.042(6) 0.040(6) 0.044(6) 0.008(5) 0.007(5) 0.016(5)
C87 0.041(6) 0.040(6) 0.044(6) 0.009(5) 0.007(5) 0.017(5)
C88 0.036(5) 0.036(5) 0.038(5) 0.008(4) 0.005(4) 0.016(4)
C89 0.034(6) 0.034(6) 0.037(6) 0.009(5) 0.006(5) 0.014(5)
C90 0.035(6) 0.035(6) 0.038(6) 0.007(5) 0.006(5) 0.015(5)
C91 0.036(6) 0.036(6) 0.039(6) 0.007(5) 0.004(5) 0.015(5)
C92 0.035(6) 0.036(6) 0.037(6) 0.007(5) 0.006(5) 0.015(5)
C93 0.035(6) 0.035(6) 0.037(6) 0.009(5) 0.006(5) 0.015(5)
C94 0.038(5) 0.037(5) 0.039(5) 0.010(4) 0.005(4) 0.014(4)
C95 0.039(6) 0.038(6) 0.039(6) 0.011(5) 0.008(5) 0.013(5)
C96 0.039(6) 0.039(6) 0.041(6) 0.011(5) 0.005(5) 0.015(5)
C97 0.039(6) 0.038(6) 0.040(6) 0.012(5) 0.005(5) 0.014(5)
C98 0.039(6) 0.038(6) 0.040(6) 0.012(5) 0.006(5) 0.014(5)
C99 0.039(6) 0.038(6) 0.039(6) 0.011(5) 0.006(5) 0.014(5)
C100 0.038(5) 0.036(5) 0.038(5) 0.009(4) 0.006(4) 0.013(4)
C101 0.039(6) 0.036(6) 0.039(6) 0.011(5) 0.007(5) 0.013(5)
C102 0.039(6) 0.035(6) 0.038(6) 0.010(5) 0.007(5) 0.014(5)
C103 0.039(6) 0.035(6) 0.039(6) 0.010(5) 0.007(5) 0.014(5)
C104 0.039(6) 0.036(6) 0.040(6) 0.009(5) 0.006(5) 0.014(5)
C105 0.038(6) 0.036(6) 0.040(6) 0.009(5) 0.006(5) 0.015(5)
C106 0.035(5) 0.033(5) 0.035(5) 0.011(4) 0.007(4) 0.012(4)
C107 0.034(6) 0.032(6) 0.035(6) 0.011(5) 0.007(5) 0.011(5)
C108 0.035(6) 0.034(6) 0.036(6) 0.011(5) 0.007(5) 0.012(5)
C109 0.034(6) 0.033(6) 0.034(6) 0.011(5) 0.008(5) 0.011(5)
C110 0.035(6) 0.033(6) 0.035(6) 0.012(5) 0.007(5) 0.011(5)
C111 0.034(6) 0.032(6) 0.034(6) 0.011(5) 0.007(5) 0.011(5)
C112 0.035(5) 0.035(5) 0.035(5) 0.008(4) 0.006(4) 0.015(4)
C113 0.034(6) 0.037(6) 0.036(6) 0.007(5) 0.007(5) 0.015(5)
C114 0.035(6) 0.037(6) 0.036(6) 0.008(5) 0.007(5) 0.015(5)
C115 0.035(6) 0.036(6) 0.036(6) 0.009(5) 0.006(5) 0.015(5)
C116 0.035(6) 0.036(6) 0.036(6) 0.008(5) 0.007(5) 0.016(5)
C117 0.035(6) 0.036(6) 0.037(6) 0.008(5) 0.006(5) 0.015(5)
C118 0.034(5) 0.033(5) 0.033(5) 0.010(4) 0.004(4) 0.014(4)
C119 0.034(6) 0.032(6) 0.033(6) 0.010(5) 0.003(5) 0.014(5)
C120 0.033(6) 0.033(5) 0.033(5) 0.011(5) 0.004(5) 0.013(5)
C121 0.033(5) 0.033(5) 0.032(5) 0.011(5) 0.004(5) 0.013(5)
C122 0.032(5) 0.033(5) 0.033(5) 0.010(5) 0.003(5) 0.013(5)
C123 0.032(6) 0.033(6) 0.033(6) 0.010(5) 0.003(5) 0.014(5)
C124 0.036(5) 0.034(5) 0.035(5) 0.010(4) 0.004(4) 0.014(4)
C125 0.036(6) 0.035(6) 0.036(6) 0.011(5) 0.004(5) 0.014(5)
C126 0.037(6) 0.036(6) 0.037(6) 0.010(5) 0.005(5) 0.015(5)
C127 0.038(6) 0.036(6) 0.037(6) 0.010(5) 0.005(5) 0.013(5)
C128 0.036(6) 0.035(6) 0.035(6) 0.010(5) 0.005(5) 0.015(5)
C129 0.037(6) 0.036(6) 0.037(6) 0.008(5) 0.005(5) 0.014(5)
C130 0.029(6) 0.031(6) 0.031(6) 0.009(5) 0.005(5) 0.010(5)
C131 0.029(6) 0.032(6) 0.031(6) 0.008(5) 0.006(5) 0.010(5)
C132 0.031(6) 0.032(6) 0.033(6) 0.009(5) 0.006(5) 0.010(5)
C133 0.030(6) 0.031(6) 0.031(6) 0.010(5) 0.006(5) 0.009(5)
C134 0.030(6) 0.032(6) 0.031(6) 0.009(5) 0.005(5) 0.010(5)
C135 0.029(6) 0.031(6) 0.033(6) 0.009(5) 0.003(5) 0.011(5)
C136 0.027(5) 0.027(5) 0.029(5) 0.007(4) 0.003(4) 0.010(4)
C137 0.028(6) 0.027(6) 0.030(6) 0.006(5) 0.004(5) 0.011(5)
C138 0.028(6) 0.027(6) 0.030(5) 0.006(4) 0.004(5) 0.011(5)
C139 0.028(6) 0.027(6) 0.030(5) 0.007(4) 0.004(5) 0.010(5)
C140 0.028(6) 0.027(6) 0.029(5) 0.006(4) 0.002(5) 0.012(5)
C141 0.027(6) 0.026(6) 0.029(6) 0.006(5) 0.003(5) 0.011(5)
C142 0.025(5) 0.026(5) 0.025(5) 0.008(4) 0.005(4) 0.009(4)
C143 0.024(5) 0.024(5) 0.023(5) 0.010(5) 0.005(5) 0.008(5)
C144 0.026(5) 0.026(5) 0.026(5) 0.008(4) 0.004(5) 0.009(5)
C145 0.025(5) 0.025(5) 0.025(5) 0.010(4) 0.006(5) 0.009(4)
C146 0.025(5) 0.026(5) 0.025(5) 0.009(4) 0.005(5) 0.009(4)
C147 0.025(5) 0.025(5) 0.024(5) 0.009(5) 0.006(5) 0.009(5)
O1 0.013(5) 0.014(5) 0.017(5) 0.004(4) 0.004(4) 0.004(4)
O2 0.014(5) 0.014(5) 0.014(5) 0.008(4) 0.006(4) 0.002(4)
O3 0.055(6) 0.055(6) 0.053(6) 0.018(5) 0.010(5) 0.018(5)
O4 0.056(5) 0.057(5) 0.057(5) 0.015(4) 0.009(4) 0.021(4)
O5 0.056(6) 0.058(6) 0.058(6) 0.015(5) 0.007(5) 0.022(5)
O6 0.056(6) 0.058(6) 0.057(6) 0.020(5) 0.007(5) 0.021(5)
O7 0.054(6) 0.054(6) 0.054(6) 0.014(5) 0.012(5) 0.020(5)
O8 0.056(5) 0.057(5) 0.059(5) 0.016(4) 0.008(4) 0.022(4)
O9 0.057(3) 0.057(3) 0.057(3) 0.018(2) 0.010(2) 0.019(2)
O10 0.057(3) 0.058(3) 0.058(3) 0.017(2) 0.009(2) 0.020(2)
O11 0.057(3) 0.058(3) 0.058(3) 0.017(2) 0.009(2) 0.020(2)
O12 0.057(3) 0.056(3) 0.056(3) 0.018(2) 0.009(2) 0.020(2)
O13 0.056(4) 0.057(4) 0.056(4) 0.016(3) 0.010(3) 0.019(3)
O14 0.057(4) 0.059(4) 0.058(4) 0.015(3) 0.009(3) 0.020(3)
O15 0.057(4) 0.057(4) 0.058(4) 0.015(3) 0.007(3) 0.022(3)
O16 0.057(3) 0.057(3) 0.056(3) 0.018(2) 0.010(2) 0.019(2)
O17 0.055(4) 0.055(4) 0.054(4) 0.017(3) 0.009(3) 0.020(3)
O18 0.058(4) 0.059(4) 0.058(4) 0.016(3) 0.008(3) 0.020(3)
O19 0.058(4) 0.057(4) 0.057(4) 0.017(3) 0.009(3) 0.019(3)
O20 0.054(5) 0.053(5) 0.054(5) 0.016(3) 0.008(3) 0.020(3)
O21 0.057(3) 0.057(3) 0.057(3) 0.018(3) 0.010(3) 0.020(3)
O22 0.057(4) 0.058(4) 0.059(4) 0.017(3) 0.009(3) 0.020(3)
O23 0.058(3) 0.058(3) 0.057(3) 0.018(2) 0.009(2) 0.019(2)
O24 0.047(5) 0.046(5) 0.047(5) 0.014(4) 0.012(4) 0.015(4)
O25 0.046(5) 0.045(5) 0.046(5) 0.012(4) 0.009(4) 0.016(4)
O26 0.050(5) 0.046(5) 0.046(5) 0.015(4) 0.008(4) 0.015(4)
O27 0.044(6) 0.041(6) 0.040(6) 0.018(5) 0.011(5) 0.015(5)
O28 0.044(5) 0.043(5) 0.040(5) 0.017(5) 0.011(5) 0.013(5)
O29 0.046(5) 0.046(5) 0.048(5) 0.012(5) 0.007(5) 0.016(5)
O30 0.047(3) 0.046(3) 0.046(3) 0.014(2) 0.008(2) 0.016(2)
O31 0.046(3) 0.045(3) 0.045(3) 0.015(2) 0.009(2) 0.015(2)
O32 0.047(3) 0.046(3) 0.046(3) 0.015(2) 0.009(2) 0.015(2)
O33 0.048(4) 0.047(3) 0.046(3) 0.014(3) 0.009(3) 0.017(3)
O34 0.048(4) 0.047(3) 0.046(3) 0.014(3) 0.010(3) 0.016(3)
O35 0.046(3) 0.046(3) 0.046(3) 0.015(3) 0.010(3) 0.014(3)
O36 0.045(3) 0.045(3) 0.044(3) 0.016(2) 0.009(2) 0.014(2)
O37 0.047(3) 0.046(3) 0.046(3) 0.014(2) 0.009(2) 0.015(2)
O38 0.048(3) 0.046(3) 0.046(3) 0.013(2) 0.009(2) 0.015(2)
O39 0.047(3) 0.046(3) 0.046(3) 0.013(3) 0.009(3) 0.015(3)
O40 0.045(4) 0.045(4) 0.040(4) 0.019(3) 0.010(3) 0.013(3)
O41 0.046(4) 0.044(4) 0.044(4) 0.016(3) 0.009(3) 0.015(3)
O42 0.048(3) 0.046(3) 0.046(3) 0.014(3) 0.009(3) 0.015(3)
O43 0.048(4) 0.047(4) 0.046(4) 0.015(3) 0.009(3) 0.015(3)
P1 0.020(6) 0.029(6) 0.036(6) -0.007(5) -0.012(5) 0.008(5)
P2 0.031(6) 0.022(6) 0.022(5) -0.003(4) -0.003(4) 0.015(5)
P3 0.024(6) 0.025(6) 0.036(6) 0.000(5) -0.008(5) 0.014(5)
P4 0.021(5) 0.012(5) 0.029(5) -0.006(4) 0.001(4) 0.010(4)
P5 0.036(7) 0.028(6) 0.031(6) 0.002(5) -0.003(5) 0.018(5)
P6 0.035(6) 0.034(6) 0.010(4) 0.013(4) 0.011(4) 0.024(5)
P7 0.013(5) 0.021(5) 0.013(4) 0.007(4) 0.004(4) 0.003(4)
P8 0.021(8) 0.032(9) 0.035(8) 0.007(7) 0.002(7) 0.023(7)
P9 0.026(8) 0.011(7) 0.012(6) -0.008(5) -0.008(5) 0.011(6)
W1 0.0441(12) 0.0355(11) 0.0466(11) 0.0143(9) 0.0264(10) 0.0291(10)
W2 0.0260(10) 0.0666(15) 0.0565(13) 0.0419(12) 0.0117(9) 0.0282(10)
W3 0.0140(8) 0.0205(9) 0.0565(12) 0.0098(8) -0.0012(8) 0.0043(7)
W4 0.0147(8) 0.0207(8) 0.0254(8) 0.0002(6) 0.0018(6) 0.0068(6)
W5 0.0181(8) 0.0254(9) 0.0268(8) 0.0060(7) -0.0046(7) 0.0057(7)
W6 0.0356(11) 0.0456(12) 0.0270(9) 0.0061(8) 0.0045(8) 0.0329(10)
W7 0.0380(11) 0.0234(10) 0.0344(10) -0.0021(7) 0.0106(8) 0.0128(8)
W8 0.0328(10) 0.0187(8) 0.0167(7) -0.0054(6) -0.0024(7) 0.0140(7)
W9 0.0618(14) 0.0219(9) 0.0138(7) -0.0001(6) -0.0060(8) 0.0191(9)
W10 0.0379(10) 0.0148(8) 0.0343(9) 0.0013(7) -0.0024(8) 0.0171(8)
W11 0.0359(10) 0.0118(8) 0.0230(8) -0.0023(6) -0.0082(7) 0.0071(7)
W12 0.0322(10) 0.0267(10) 0.0371(10) -0.0102(8) -0.0135(8) 0.0170(8)

loop_
_atom_type_symbol
_atom_type_description
_atom_type_scat_dispersion_real
_atom_type_scat_dispersion_imag
_atom_type_scat_source
C C 0.0033 0.0016 'International Tables Vol C Tables 4.2.6.8 and 6.1.1.4'
H H 0.0000 0.0000 'International Tables Vol C Tables 4.2.6.8 and 6.1.1.4'
O O 0.0106 0.0060 'International Tables Vol C Tables 4.2.6.8 and 6.1.1.4'
P P 0.1023 0.0942 'International Tables Vol C Tables 4.2.6.8 and 6.1.1.4'
W W -0.8490 6.8722 'International Tables Vol C Tables 4.2.6.8 and 6.1.1.4'
Au Au -2.0133 8.8022 'International Tables Vol C Tables 4.2.6.8 and 6.1.1.4'

loop_
_geom_angle_atom_site_label_1
_geom_angle_atom_site_label_2
_geom_angle_atom_site_label_3
_geom_angle
_geom_angle_site_symmetry_1
_geom_angle_site_symmetry_3
O1 Au1 P1 173.6(7) . .
O1 Au1 Au4 44.4(7) . .
P1 Au1 Au4 139.0(3) . .
O1 Au1 Au3 43.7(7) . .
P1 Au1 Au3 141.1(4) . .
Au4 Au1 Au3 60.49(5) . .
O1 Au1 Au2 34.4(7) . .
P1 Au1 Au2 139.2(3) . .
Au4 Au1 Au2 71.86(5) . .
Au3 Au1 Au2 70.66(5) . .
O1 Au2 P2 171.5(8) . .
O1 Au2 Au1 35.5(7) . .
P2 Au2 Au1 136.3(3) . .
O1 Au3 P3 174.3(7) . .
O1 Au3 Au4 43.6(6) . .
P3 Au3 Au4 132.8(3) . .
O1 Au3 Au1 40.8(7) . .
P3 Au3 Au1 134.6(3) . .
Au4 Au3 Au1 59.00(5) . .
O1 Au4 P4 163.2(7) . .
O1 Au4 Au5 81.9(7) . .
P4 Au4 Au5 109.2(3) . .
O1 Au4 Au1 41.7(7) . .
P4 Au4 Au1 121.5(3) . .
Au5 Au4 Au1 113.18(6) . .
O1 Au4 Au3 44.0(7) . .
P4 Au4 Au3 137.1(3) . .
Au5 Au4 Au3 107.13(6) . .
Au1 Au4 Au3 60.51(5) . .
O2 Au5 P5 178.0(7) . .
O2 Au5 Au4 59.1(7) . .
P5 Au5 Au4 120.8(3) . .
O2 Au5 Au7 38.6(7) . .
P5 Au5 Au7 139.6(3) . .
Au4 Au5 Au7 77.86(6) . .
O2 Au6 P6 175.7(7) . .
O2 Au6 Au7 41.4(7) . .
P6 Au6 Au7 134.3(3) . .
O2 Au7 P7 172.0(7) . .
O2 Au7 Au6 40.3(7) . .
P7 Au7 Au6 133.5(3) . .
O2 Au7 Au5 37.4(7) . .
P7 Au7 Au5 141.8(3) . .
Au6 Au7 Au5 70.11(5) . .
C25 C1 H1A 109.5 . .
C25 C1 H1B 109.5 . .
H1A C1 H1B 109.5 . .
C25 C1 H1C 109.5 . .
H1A C1 H1C 109.5 . .
H1B C1 H1C 109.5 . .
C31 C2 H2A 109.5 . .
C31 C2 H2B 109.5 . .
H2A C2 H2B 109.5 . .
C31 C2 H2C 109.5 . .
H2A C2 H2C 109.5 . .
H2B C2 H2C 109.5 . .
C37 C3 H3A 109.5 . .
C37 C3 H3B 109.4 . .
H3A C3 H3B 109.5 . .
C37 C3 H3C 109.5 . .
H3A C3 H3C 109.5 . .
H3B C3 H3C 109.5 . .
C43 C4 H4A 109.5 . .
C43 C4 H4B 109.5 . .
H4A C4 H4B 109.5 . .
C43 C4 H4C 109.5 . .
H4A C4 H4C 109.5 . .
H4B C4 H4C 109.5 . .
C49 C5 H5A 109.5 . .
C49 C5 H5B 109.5 . .
H5A C5 H5B 109.5 . .
C49 C5 H5C 109.5 . .
H5A C5 H5C 109.5 . .
H5B C5 H5C 109.5 . .
C55 C6 H6A 109.4 . .
C55 C6 H6B 109.5 . .
H6A C6 H6B 109.5 . .
C55 C6 H6C 109.5 . .
H6A C6 H6C 109.5 . .
H6B C6 H6C 109.5 . .
C61 C7 H7A 109.5 . .
C61 C7 H7B 109.4 . .
H7A C7 H7B 109.5 . .
C61 C7 H7C 109.5 . .
H7A C7 H7C 109.5 . .
H7B C7 H7C 109.5 . .
C67 C8 H8A 109.5 . .
C67 C8 H8B 109.5 . .
H8A C8 H8B 109.5 . .
C67 C8 H8C 109.5 . .
H8A C8 H8C 109.5 . .
H8B C8 H8C 109.5 . .
C73 C9 H9A 109.5 . .
C73 C9 H9B 109.4 . .
H9A C9 H9B 109.5 . .
C73 C9 H9C 109.5 . .
H9A C9 H9C 109.5 . .
H9B C9 H9C 109.5 . .
C79 C10 H10A 109.5 . .
C79 C10 H10B 109.4 . .
H10A C10 H10B 109.5 . .
C79 C10 H10C 109.5 . .
H10A C10 H10C 109.5 . .
H10B C10 H10C 109.5 . .
C85 C11 H11A 109.5 . .
C85 C11 H11B 109.4 . .
H11A C11 H11B 109.5 . .
C85 C11 H11C 109.5 . .
H11A C11 H11C 109.5 . .
H11B C11 H11C 109.5 . .
C91 C12 H12A 109.5 . .
C91 C12 H12B 109.5 . .
H12A C12 H12B 109.5 . .
C91 C12 H12C 109.4 . .
H12A C12 H12C 109.5 . .
H12B C12 H12C 109.5 . .
C97 C13 H13A 109.4 . .
C97 C13 H13B 109.5 . .
H13A C13 H13B 109.5 . .
C97 C13 H13C 109.5 . .
H13A C13 H13C 109.5 . .
H13B C13 H13C 109.5 . .
C103 C14 H14A 109.5 . .
C103 C14 H14B 109.5 . .
H14A C14 H14B 109.5 . .
C103 C14 H14C 109.4 . .
H14A C14 H14C 109.5 . .
H14B C14 H14C 109.5 . .
C109 C15 H15A 109.5 . .
C109 C15 H15B 109.5 . .
H15A C15 H15B 109.5 . .
C109 C15 H15C 109.5 . .
H15A C15 H15C 109.5 . .
H15B C15 H15C 109.5 . .
C115 C16 H16A 109.4 . .
C115 C16 H16B 109.5 . .
H16A C16 H16B 109.5 . .
C115 C16 H16C 109.5 . .
H16A C16 H16C 109.5 . .
H16B C16 H16C 109.5 . .
C121 C17 H17A 109.5 . .
C121 C17 H17B 109.5 . .
H17A C17 H17B 109.5 . .
C121 C17 H17C 109.5 . .
H17A C17 H17C 109.5 . .
H17B C17 H17C 109.5 . .
C127 C18 H18A 109.5 . .
C127 C18 H18B 109.5 . .
H18A C18 H18B 109.5 . .
C127 C18 H18C 109.4 . .
H18A C18 H18C 109.5 . .
H18B C18 H18C 109.5 . .
C133 C19 H19A 109.5 . .
C133 C19 H19B 109.5 . .
H19A C19 H19B 109.5 . .
C133 C19 H19C 109.5 . .
H19A C19 H19C 109.5 . .
H19B C19 H19C 109.5 . .
C139 C20 H20A 109.5 . .
C139 C20 H20B 109.5 . .
H20A C20 H20B 109.5 . .
C139 C20 H20C 109.5 . .
H20A C20 H20C 109.5 . .
H20B C20 H20C 109.5 . .
C145 C21 H21A 109.5 . .
C145 C21 H21B 109.5 . .
H21A C21 H21B 109.5 . .
C145 C21 H21C 109.5 . .
H21A C21 H21C 109.5 . .
H21B C21 H21C 109.5 . .
C23 C22 C27 122(5) . .
C23 C22 P1 119(4) . .
C27 C22 P1 119(4) . .
C22 C23 C24 117(5) . .
C22 C23 H23 121.2 . .
C24 C23 H23 121.3 . .
C25 C24 C23 119(4) . .
C25 C24 H24 120.5 . .
C23 C24 H24 120.5 . .
C24 C25 C26 117(5) . .
C24 C25 C1 117(4) . .
C26 C25 C1 126(4) . .
C27 C26 C25 120(5) . .
C27 C26 H26 120.0 . .
C25 C26 H26 120.0 . .
C26 C27 C22 124(5) . .
C26 C27 H27 117.9 . .
C22 C27 H27 118.0 . .
C29 C28 C33 113(5) . .
C29 C28 P1 131(5) . .
C33 C28 P1 116(4) . .
C28 C29 C30 125(6) . .
C28 C29 H29 117.8 . .
C30 C29 H29 117.7 . .
C29 C30 C31 121(5) . .
C29 C30 H30 119.4 . .
C31 C30 H30 119.2 . .
C32 C31 C2 121(5) . .
C32 C31 C30 117(4) . .
C2 C31 C30 122(5) . .
C31 C32 C33 111(5) . .
C31 C32 H32 124.4 . .
C33 C32 H32 124.5 . .
C28 C33 C32 133(5) . .
C28 C33 H33 113.8 . .
C32 C33 H33 113.7 . .
C35 C34 C39 119(5) . .
C35 C34 P1 126(4) . .
C39 C34 P1 113(4) . .
C34 C35 C36 123(5) . .
C34 C35 H35 118.5 . .
C36 C35 H35 118.5 . .
C35 C36 C37 113(5) . .
C35 C36 H36 123.4 . .
C37 C36 H36 123.4 . .
C38 C37 C36 124(6) . .
C38 C37 C3 123(5) . .
C36 C37 C3 110(4) . .
C37 C38 C39 121(6) . .
C37 C38 H38 119.6 . .
C39 C38 H38 119.6 . .
C38 C39 C34 113(5) . .
C38 C39 H39 123.7 . .
C34 C39 H39 123.7 . .
C45 C40 C41 122(5) . .
C45 C40 P2 119(3) . .
C41 C40 P2 118(4) . .
C42 C41 C40 119(4) . .
C42 C41 H41 120.7 . .
C40 C41 H41 120.7 . .
C41 C42 C43 125(4) . .
C41 C42 H42 117.7 . .
C43 C42 H42 117.7 . .
C42 C43 C4 124(4) . .
C42 C43 C44 116(4) . .
C4 C43 C44 118(4) . .
C45 C44 C43 118(4) . .
C45 C44 H44 121.0 . .
C43 C44 H44 121.0 . .
C40 C45 C44 119(4) . .
C40 C45 H45 120.4 . .
C44 C45 H45 120.4 . .
C51 C46 C47 114(4) . .
C51 C46 P2 123(4) . .
C47 C46 P2 123(3) . .
C48 C47 C46 116(5) . .
C48 C47 H47 122.2 . .
C46 C47 H47 122.1 . .
C47 C48 C49 140(6) . .
C47 C48 H48 110.0 . .
C49 C48 H48 110.1 . .
C50 C49 C48 103(4) . .
C50 C49 C5 123(5) . .
C48 C49 C5 133(5) . .
C49 C50 C51 125(5) . .
C49 C50 H50 117.4 . .
C51 C50 H50 117.3 . .
C46 C51 C50 120(5) . .
C46 C51 H51 120.1 . .
C50 C51 H51 120.1 . .
C57 C52 C53 118(4) . .
C57 C52 P2 121(3) . .
C53 C52 P2 121(3) . .
C54 C53 C52 121(4) . .
C54 C53 H53 119.3 . .
C52 C53 H53 119.3 . .
C53 C54 C55 121(4) . .
C53 C54 H54 119.4 . .
C55 C54 H54 119.5 . .
C56 C55 C6 123(4) . .
C56 C55 C54 116(4) . .
C6 C55 C54 119(4) . .
C55 C56 C57 120(4) . .
C55 C56 H56 119.7 . .
C57 C56 H56 119.8 . .
C52 C57 C56 122(4) . .
C52 C57 H57 118.8 . .
C56 C57 H57 118.8 . .
C59 C58 C63 122(5) . .
C59 C58 P3 127(5) . .
C63 C58 P3 111(4) . .
C58 C59 C60 124(6) . .
C58 C59 H59 118.0 . .
C60 C59 H59 118.0 . .
C61 C60 C59 117(5) . .
C61 C60 H60 121.5 . .
C59 C60 H60 121.4 . .
C60 C61 C7 117(5) . .
C60 C61 C62 123(5) . .
C7 C61 C62 120(5) . .
C63 C62 C61 113(5) . .
C63 C62 H62 123.4 . .
C61 C62 H62 123.4 . .
C62 C63 C58 120(5) . .
C62 C63 H63 119.9 . .
C58 C63 H63 119.9 . .
C65 C64 C69 114(5) . .
C65 C64 P3 122(5) . .
C69 C64 P3 123(4) . .
C66 C65 C64 128(6) . .
C66 C65 H65 115.9 . .
C64 C65 H65 116.0 . .
C65 C66 C67 120(5) . .
C65 C66 H66 120.0 . .
C67 C66 H66 119.9 . .
C66 C67 C68 119(5) . .
C66 C67 C8 128(5) . .
C68 C67 C8 111(5) . .
C69 C68 C67 114(5) . .
C69 C68 H68 123.2 . .
C67 C68 H68 123.2 . .
C64 C69 C68 124(5) . .
C64 C69 H69 117.9 . .
C68 C69 H69 117.9 . .
C71 C70 C75 116(5) . .
C71 C70 P3 120(4) . .
C75 C70 P3 125(4) . .
C70 C71 C72 124(5) . .
C70 C71 H71 117.9 . .
C72 C71 H71 117.9 . .
C73 C72 C71 114(5) . .
C73 C72 H72 122.9 . .
C71 C72 H72 122.8 . .
C74 C73 C72 124(5) . .
C74 C73 C9 115(4) . .
C72 C73 C9 121(4) . .
C73 C74 C75 121(5) . .
C73 C74 H74 119.5 . .
C75 C74 H74 119.5 . .
C70 C75 C74 119(5) . .
C70 C75 H75 120.4 . .
C74 C75 H75 120.4 . .
C81 C76 C77 113(5) . .
C81 C76 P4 125(4) . .
C77 C76 P4 123(4) . .
C78 C77 C76 125(5) . .
C78 C77 H77 117.7 . .
C76 C77 H77 117.6 . .
C77 C78 C79 123(5) . .
C77 C78 H78 118.7 . .
C79 C78 H78 118.7 . .
C10 C79 C80 127(5) . .
C10 C79 C78 117(5) . .
C80 C79 C78 111(4) . .
C79 C80 C81 122(5) . .
C79 C80 H80 118.9 . .
C81 C80 H80 118.9 . .
C76 C81 C80 124(5) . .
C76 C81 H81 117.8 . .
C80 C81 H81 117.9 . .
C83 C82 C87 111(5) . .
C83 C82 P4 128(4) . .
C87 C82 P4 121(4) . .
C82 C83 C84 122(5) . .
C82 C83 H83 118.9 . .
C84 C83 H83 118.8 . .
C85 C84 C83 116(6) . .
C85 C84 H84 121.9 . .
C83 C84 H84 121.9 . .
C84 C85 C86 130(7) . .
C84 C85 C11 117(6) . .
C86 C85 C11 111(5) . .
C87 C86 C85 118(5) . .
C87 C86 H86 121.2 . .
C85 C86 H86 121.1 . .
C86 C87 C82 121(5) . .
C86 C87 H87 119.6 . .
C82 C87 H87 119.5 . .
C93 C88 C89 115(5) . .
C93 C88 P4 126(4) . .
C89 C88 P4 116(3) . .
C90 C89 C88 120(4) . .
C90 C89 H89 120.0 . .
C88 C89 H89 120.0 . .
C89 C90 C91 118(5) . .
C89 C90 H90 120.8 . .
C91 C90 H90 120.8 . .
C92 C91 C90 116(5) . .
C92 C91 C12 133(5) . .
C90 C91 C12 109(4) . .
C91 C92 C93 122(5) . .
C91 C92 H92 118.8 . .
C93 C92 H92 118.8 . .
C92 C93 C88 126(5) . .
C92 C93 H93 117.1 . .
C88 C93 H93 117.1 . .
C99 C94 C95 124(5) . .
C99 C94 P5 122(4) . .
C95 C94 P5 114(4) . .
C96 C95 C94 117(5) . .
C96 C95 H95 121.7 . .
C94 C95 H95 121.6 . .
C95 C96 C97 118(5) . .
C95 C96 H96 120.8 . .
C97 C96 H96 120.8 . .
C98 C97 C96 120(5) . .
C98 C97 C13 128(5) . .
C96 C97 C13 111(5) . .
C97 C98 C99 123(5) . .
C97 C98 H98 118.6 . .
C99 C98 H98 118.6 . .
C94 C99 C98 117(5) . .
C94 C99 H99 121.3 . .
C98 C99 H99 121.4 . .
C101 C100 C105 123(5) . .
C101 C100 P5 120(4) . .
C105 C100 P5 117(4) . .
C100 C101 C102 119(5) . .
C100 C101 H101 120.4 . .
C102 C101 H101 120.4 . .
C103 C102 C101 122(5) . .
C103 C102 H102 118.8 . .
C101 C102 H102 118.8 . .
C102 C103 C104 119(4) . .
C102 C103 C14 126(5) . .
C104 C103 C14 115(4) . .
C105 C104 C103 114(5) . .
C105 C104 H104 122.9 . .
C103 C104 H104 122.9 . .
C100 C105 C104 121(5) . .
C100 C105 H105 119.5 . .
C104 C105 H105 119.4 . .
C107 C106 C111 122(5) . .
C107 C106 P5 127(4) . .
C111 C106 P5 110(4) . .
C106 C107 C108 125(5) . .
C106 C107 H107 117.7 . .
C108 C107 H107 117.7 . .
C107 C108 C109 115(4) . .
C107 C108 H108 122.7 . .
C109 C108 H108 122.7 . .
C110 C109 C108 123(4) . .
C110 C109 C15 126(4) . .
C108 C109 C15 111(4) . .
C109 C110 C111 118(5) . .
C109 C110 H110 121.1 . .
C111 C110 H110 121.1 . .
C106 C111 C110 118(4) . .
C106 C111 H111 121.2 . .
C110 C111 H111 121.2 . .
C117 C112 C113 112(4) . .
C117 C112 P6 128(4) . .
C113 C112 P6 119(3) . .
C112 C113 C114 124(4) . .
C112 C113 H113 117.9 . .
C114 C113 H113 117.8 . .
C115 C114 C113 111(4) . .
C115 C114 H114 124.6 . .
C113 C114 H114 124.6 . .
C116 C115 C114 127(5) . .
C116 C115 C16 117(4) . .
C114 C115 C16 116(4) . .
C117 C116 C115 114(4) . .
C117 C116 H116 123.1 . .
C115 C116 H116 123.1 . .
C116 C117 C112 129(5) . .
C116 C117 H117 115.6 . .
C112 C117 H117 115.6 . .
C123 C118 C119 126(4) . .
C123 C118 P6 117(4) . .
C119 C118 P6 117(3) . .
C120 C119 C118 113(4) . .
C120 C119 H119 123.3 . .
C118 C119 H119 123.2 . .
C121 C120 C119 125(4) . .
C121 C120 H120 117.7 . .
C119 C120 H120 117.7 . .
C120 C121 C122 115(4) . .
C120 C121 C17 122(4) . .
C122 C121 C17 122(4) . .
C121 C122 C123 123(4) . .
C121 C122 H122 118.3 . .
C123 C122 H122 118.3 . .
C118 C123 C122 116(4) . .
C118 C123 H123 121.8 . .
C122 C123 H123 121.8 . .
C125 C124 C129 119(4) . .
C125 C124 P6 123(4) . .
C129 C124 P6 118(4) . .
C126 C125 C124 123(5) . .
C126 C125 H125 118.7 . .
C124 C125 H125 118.7 . .
C125 C126 C127 121(5) . .
C125 C126 H126 119.2 . .
C127 C126 H126 119.3 . .
C128 C127 C126 116(4) . .
C128 C127 C18 122(5) . .
C126 C127 C18 122(4) . .
C127 C128 C129 121(5) . .
C127 C128 H128 119.4 . .
C129 C128 H128 119.4 . .
C128 C129 C124 118(5) . .
C128 C129 H129 121.2 . .
C124 C129 H129 121.2 . .
C131 C130 C135 124(5) . .
C131 C130 P7 117(4) . .
C135 C130 P7 119(3) . .
C130 C131 C132 116(4) . .
C130 C131 H131 122.2 . .
C132 C131 H131 122.1 . .
C131 C132 C133 120(4) . .
C131 C132 H132 120.2 . .
C133 C132 H132 120.2 . .
C134 C133 C132 121(5) . .
C134 C133 C19 120(4) . .
C132 C133 C19 119(4) . .
C133 C134 C135 122(5) . .
C133 C134 H134 118.9 . .
C135 C134 H134 118.9 . .
C130 C135 C134 117(4) . .
C130 C135 H135 121.5 . .
C134 C135 H135 121.5 . .
C141 C136 C137 113(4) . .
C141 C136 P7 121(3) . .
C137 C136 P7 126(3) . .
C138 C137 C136 129(4) . .
C138 C137 H137 115.4 . .
C136 C137 H137 115.4 . .
C137 C138 C139 117(5) . .
C137 C138 H138 121.3 . .
C139 C138 H138 121.2 . .
C138 C139 C140 119(4) . .
C138 C139 C20 121(4) . .
C140 C139 C20 120(4) . .
C141 C140 C139 119(4) . .
C141 C140 H140 120.5 . .
C139 C140 H140 120.5 . .
C140 C141 C136 121(4) . .
C140 C141 H141 119.7 . .
C136 C141 H141 119.7 . .
C147 C142 C143 128(4) . .
C147 C142 P7 116(3) . .
C143 C142 P7 116(3) . .
C144 C143 C142 110(4) . .
C144 C143 H143 125.0 . .
C142 C143 H143 125.1 . .
C145 C144 C143 125(4) . .
C145 C144 H144 117.3 . .
C143 C144 H144 117.3 . .
C146 C145 C144 118(4) . .
C146 C145 C21 124(4) . .
C144 C145 C21 118(4) . .
C145 C146 C147 123(4) . .
C145 C146 H146 118.7 . .
C147 C146 H146 118.7 . .
C142 C147 C146 116(4) . .
C142 C147 H147 122.1 . .
C146 C147 H147 122.1 . .
Au2 O1 Au1 110.1(11) . .
Au2 O1 Au4 129.4(13) . .
Au1 O1 Au4 93.9(10) . .
Au2 O1 Au3 126.9(12) . .
Au1 O1 Au3 95.4(10) . .
Au4 O1 Au3 92.4(9) . .
Au5 O2 Au6 127.9(12) . .
Au5 O2 Au7 104.0(11) . .
Au6 O2 Au7 98.2(10) . .
W2 O9 W1 134(2) . .
W2 O10 W3 144(2) . .
W3 O11 W1 146(2) . .
W1 O12 W4 145(2) . .
W5 O13 W2 134(2) . .
W2 O14 W6 134(2) . 2_667
W4 O15 W3 138(2) 2_667 .
O23 O16 W1 107(4) . .
O23 O16 W6 43(3) . .
W1 O16 W6 134(2) . .
W5 O17 W4 138(2) . .
W6 O18 W5 135(2) . 2_667
W6 O19 W4 140(2) . .
W5 O20 W3 135(2) . 2_667
P8 O21 O22 50.7(18) . .
P8 O21 W3 132(2) . .
O22 O21 W3 81(2) . .
P8 O21 W2 117(2) . .
O22 O21 W2 136(3) . .
W3 O21 W2 96.3(14) . .
P8 O21 W1 116(2) . .
O22 O21 W1 134(3) . .
W3 O21 W1 95.8(14) . .
W2 O21 W1 90.7(13) . .
P8 O22 O21 63(2) . .
P8 O22 W5 129(2) . 2_667
O21 O22 W5 128(3) . 2_667
P8 O22 W4 127(2) . 2_667
O21 O22 W4 125(3) . 2_667
W5 O22 W4 90.3(14) 2_667 2_667
O16 O23 W6 110(4) . .
O16 O23 W1 47(3) . .
W6 O23 W1 138(3) . .
W8 O30 W7 138(2) . .
W8 O31 W9 138(2) . .
W7 O32 W9 135(2) . .
W11 O33 W7 137(2) 2_566 .
W7 O34 W12 133(2) . 2_566
W8 O35 W10 132(2) . 2_566
W8 O36 W11 144(2) . .
W9 O37 W12 143(2) . .
W9 O38 W10 142(2) . .
W10 O39 W12 140(2) . .
W11 O40 W10 128.8(19) . 2_566
W11 O41 W12 142(2) . .
P9 O42 W10 127(2) . .
P9 O42 W9 123.7(19) . .
W10 O42 W9 93.6(13) . .
P9 O42 W12 120(2) . .
W10 O42 W12 92.1(12) . .
W9 O42 W12 90.8(12) . .
P9 O43 W7 129(2) . .
P9 O43 W11 124(2) . 2_566
W7 O43 W11 95.0(14) . 2_566
C28 P1 C22 103(2) . .
C28 P1 C34 107(2) . .
C22 P1 C34 113(2) . .
C28 P1 Au1 108.6(18) . .
C22 P1 Au1 112.7(16) . .
C34 P1 Au1 111.3(17) . .
C46 P2 C52 103(2) . .
C46 P2 C40 107(2) . .
C52 P2 C40 110(2) . .
C46 P2 Au2 114.7(15) . .
C52 P2 Au2 115.8(14) . .
C40 P2 Au2 106.4(15) . .
C70 P3 C64 109(2) . .
C70 P3 C58 106(2) . .
C64 P3 C58 101(2) . .
C70 P3 Au3 113.0(17) . .
C64 P3 Au3 111.3(17) . .
C58 P3 Au3 116.2(18) . .
C82 P4 C76 106(3) . .
C82 P4 C88 102(2) . .
C76 P4 C88 108(2) . .
C82 P4 Au4 113.3(19) . .
C76 P4 Au4 109.6(16) . .
C88 P4 Au4 116.7(16) . .
C100 P5 C94 104(2) . .
C100 P5 C106 105(2) . .
C94 P5 C106 104(2) . .
C100 P5 Au5 112.3(17) . .
C94 P5 Au5 115.9(18) . .
C106 P5 Au5 114.2(15) . .
C112 P6 C124 106(2) . .
C112 P6 C118 106(2) . .
C124 P6 C118 107(2) . .
C112 P6 Au6 114.5(18) . .
C124 P6 Au6 114.3(15) . .
C118 P6 Au6 109.0(15) . .
C136 P7 C142 104.5(19) . .
C136 P7 C130 108(2) . .
C142 P7 C130 108(2) . .
C136 P7 Au7 117.9(15) . .
C142 P7 Au7 106.3(14) . .
C130 P7 Au7 111.1(14) . .
O22 P8 O22 179.999(9) . 2_667
O22 P8 O21 67(2) . .
O22 P8 O21 113(2) 2_667 .
O22 P8 O21 113(2) . 2_667
O22 P8 O21 67(2) 2_667 2_667
O21 P8 O21 180.00(2) . 2_667
O42 P9 O42 179.998(18) 2_566 .
O42 P9 O43 78(2) 2_566 .
O42 P9 O43 102(2) . .
O42 P9 O43 102(2) 2_566 2_566
O42 P9 O43 78(2) . 2_566
O43 P9 O43 180(3) . 2_566
O3 W1 O16 95(2) . .
O3 W1 O12 107.2(19) . .
O16 W1 O12 77(2) . .
O3 W1 O9 97.2(18) . .
O16 W1 O9 165.0(18) . .
O12 W1 O9 91.5(18) . .
O3 W1 O11 107.5(19) . .
O16 W1 O11 97(2) . .
O12 W1 O11 145.1(17) . .
O9 W1 O11 87.7(18) . .
O3 W1 O23 112.1(18) . .
O16 W1 O23 26.4(16) . .
O12 W1 O23 91.3(17) . .
O9 W1 O23 148.2(16) . .
O11 W1 O23 72.4(17) . .
O3 W1 O21 153.5(17) . .
O16 W1 O21 104.0(17) . .
O12 W1 O21 95.0(16) . .
O9 W1 O21 67.3(15) . .
O11 W1 O21 52.9(15) . .
O23 W1 O21 81.0(14) . .
O4 W2 O10 97(2) . .
O4 W2 O14 94(2) . .
O10 W2 O14 96.8(19) . .
O4 W2 O9 100.3(19) . .
O10 W2 O9 81.2(18) . .
O14 W2 O9 165.4(17) . .
O4 W2 O13 103(2) . .
O10 W2 O13 159.4(18) . .
O14 W2 O13 82.7(18) . .
O9 W2 O13 94.1(17) . .
O4 W2 O21 152.6(18) . .
O10 W2 O21 57.7(16) . .
O14 W2 O21 99.3(16) . .
O9 W2 O21 67.3(15) . .
O13 W2 O21 101.9(15) . .
O11 W3 O5 105.4(19) . .
O11 W3 O10 87.8(19) . .
O5 W3 O10 99.5(19) . .
O11 W3 O15 149.2(18) . .
O5 W3 O15 105.3(19) . .
O10 W3 O15 90.0(17) . .
O11 W3 O20 87.2(17) . 2_667
O5 W3 O20 104.7(18) . 2_667
O10 W3 O20 155.7(16) . 2_667
O15 W3 O20 82.3(16) . 2_667
O11 W3 O21 59.9(17) . .
O5 W3 O21 154.7(18) . .
O10 W3 O21 61.7(16) . .
O15 W3 O21 92.2(16) . .
O20 W3 O21 95.5(15) 2_667 .
O6 W4 O15 100.6(19) . 2_667
O6 W4 O12 106.1(18) . .
O15 W4 O12 153.3(18) 2_667 .
O6 W4 O19 102.2(19) . .
O15 W4 O19 87.8(17) 2_667 .
O12 W4 O19 86.1(17) . .
O6 W4 O17 101.3(19) . .
O15 W4 O17 87.9(17) 2_667 .
O12 W4 O17 87.4(17) . .
O19 W4 O17 156.5(18) . .
O6 W4 O22 160.9(17) . 2_667
O15 W4 O22 67.5(16) 2_667 2_667
O12 W4 O22 86.8(16) . 2_667
O19 W4 O22 92.4(16) . 2_667
O17 W4 O22 64.6(15) . 2_667
O7 W5 O20 96.5(19) . .
O7 W5 O17 102.5(19) . .
O20 W5 O17 84.3(18) . .
O7 W5 O13 96.4(18) . .
O20 W5 O13 167.0(19) . .
O17 W5 O13 91.2(17) . .
O7 W5 O18 98.4(18) . 2_667
O20 W5 O18 93.3(17) . 2_667
O17 W5 O18 159.2(18) . 2_667
O13 W5 O18 86.6(17) . 2_667
O7 W5 O22 164.2(17) . 2_667
O20 W5 O22 72.0(17) . 2_667
O17 W5 O22 66.4(16) . 2_667
O13 W5 O22 95.1(16) . 2_667
O18 W5 O22 93.2(16) 2_667 2_667
O23 W6 O8 106(2) . .
O23 W6 O18 74(2) . .
O8 W6 O18 100(2) . .
O23 W6 O19 99(2) . .
O8 W6 O19 100(2) . .
O18 W6 O19 159.7(18) . .
O23 W6 O14 147(2) . 2_667
O8 W6 O14 101.7(18) . 2_667
O18 W6 O14 85.1(18) . 2_667
O19 W6 O14 92.4(17) . 2_667
O23 W6 O16 26.7(18) . .
O8 W6 O16 97.5(17) . .
O18 W6 O16 99.9(17) . .
O19 W6 O16 75.8(17) . .
O14 W6 O16 159.0(16) 2_667 .
O34 W7 O24 96.5(18) . .
O34 W7 O32 166.7(16) . .
O24 W7 O32 96.0(17) . .
O34 W7 O33 83.9(16) . .
O24 W7 O33 97.8(17) . .
O32 W7 O33 90.1(15) . .
O34 W7 O30 91.4(16) . .
O24 W7 O30 105.6(16) . .
O32 W7 O30 89.4(16) . .
O33 W7 O30 156.6(16) . .
O34 W7 O43 72.8(15) . .
O24 W7 O43 159.6(15) . .
O32 W7 O43 94.0(14) . .
O33 W7 O43 64.4(14) . .
O30 W7 O43 92.3(14) . .
O35 W8 O25 97.0(18) . .
O35 W8 O31 157.8(17) . .
O25 W8 O31 103.6(17) . .
O35 W8 O30 73.8(18) . .
O25 W8 O30 101.6(17) . .
O31 W8 O30 93.6(17) . .
O35 W8 O36 99.2(18) . .
O25 W8 O36 105.6(18) . .
O31 W8 O36 83.5(17) . .
O30 W8 O36 152.6(15) . .
O26 W9 O38 102.6(17) . .
O26 W9 O37 107.4(17) . .
O38 W9 O37 86.7(16) . .
O26 W9 O32 95.6(17) . .
O38 W9 O32 89.7(16) . .
O37 W9 O32 156.9(16) . .
O26 W9 O31 103.4(16) . .
O38 W9 O31 154.0(15) . .
O37 W9 O31 84.8(16) . .
O32 W9 O31 88.7(15) . .
O26 W9 O42 160.7(15) . .
O38 W9 O42 61.2(14) . .
O37 W9 O42 63.6(14) . .
O32 W9 O42 94.8(14) . .
O31 W9 O42 93.1(13) . .
O27 W10 O39 101.2(17) . .
O27 W10 O38 99.6(16) . .
O39 W10 O38 86.5(16) . .
O27 W10 O40 98.3(16) . 2_566
O39 W10 O40 160.0(15) . 2_566
O38 W10 O40 85.5(15) . 2_566
O27 W10 O42 156.6(14) . .
O39 W10 O42 65.5(15) . .
O38 W10 O42 61.9(14) . .
O40 W10 O42 94.6(13) 2_566 .
O27 W10 O35 109.1(14) . 2_566
O39 W10 O35 83.1(15) . 2_566
O38 W10 O35 150.8(15) . 2_566
O40 W10 O35 95.2(13) 2_566 2_566
O42 W10 O35 89.0(13) . 2_566
O28 W11 O41 103.6(17) . .
O28 W11 O40 95.4(17) . .
O41 W11 O40 160.7(16) . .
O28 W11 O33 98.3(16) . 2_566
O41 W11 O33 87.0(15) . 2_566
O40 W11 O33 87.1(15) . 2_566
O28 W11 O36 107.1(16) . .
O41 W11 O36 84.2(16) . .
O40 W11 O36 93.4(15) . .
O33 W11 O36 154.4(16) 2_566 .
O28 W11 O43 158.1(15) . 2_566
O41 W11 O43 65.8(14) . 2_566
O40 W11 O43 95.2(14) . 2_566
O33 W11 O43 63.2(15) 2_566 2_566
O36 W11 O43 91.3(14) . 2_566
O29 W12 O37 108.2(17) . .
O29 W12 O41 102.1(17) . .
O37 W12 O41 87.8(15) . .
O29 W12 O39 103.9(17) . .
O37 W12 O39 86.3(16) . .
O41 W12 O39 153.9(16) . .
O29 W12 O34 95.4(16) . 2_566
O37 W12 O34 156.0(15) . 2_566
O41 W12 O34 82.6(14) . 2_566
O39 W12 O34 92.7(14) . 2_566
O29 W12 O42 162.0(16) . .
O37 W12 O42 62.0(14) . .
O41 W12 O42 92.9(14) . .
O39 W12 O42 62.0(14) . .
O34 W12 O42 96.4(13) 2_566 .

loop_
_geom_bond_atom_site_label_1
_geom_bond_atom_site_label_2
_geom_bond_distance
_geom_bond_site_symmetry_2
Au1 O1 2.04(2) .
Au1 P1 2.221(11) .
Au1 Au4 3.064(2) .
Au1 Au3 3.112(2) .
Au1 Au2 3.308(2) .
Au2 O1 1.99(2) .
Au2 P2 2.233(11) .
Au3 O1 2.16(3) .
Au3 P3 2.190(13) .
Au3 Au4 3.111(2) .
Au4 O1 2.15(2) .
Au4 P4 2.211(9) .
Au4 Au5 3.034(2) .
Au5 O2 2.00(2) .
Au5 P5 2.171(13) .
Au5 Au7 3.199(2) .
Au6 O2 2.01(2) .
Au6 P6 2.221(10) .
Au6 Au7 3.078(2) .
Au7 O2 2.06(2) .
Au7 P7 2.211(9) .
C1 C25 1.74(7) .
C1 H1A 0.9800 .
C1 H1B 0.9800 .
C1 H1C 0.9800 .
C2 C31 1.40(7) .
C2 H2A 0.9801 .
C2 H2B 0.9801 .
C2 H2C 0.9801 .
C3 C37 1.63(7) .
C3 H3A 0.9800 .
C3 H3B 0.9800 .
C3 H3C 0.9800 .
C4 C43 1.51(6) .
C4 H4A 0.9800 .
C4 H4B 0.9800 .
C4 H4C 0.9800 .
C5 C49 1.45(7) .
C5 H5A 0.9800 .
C5 H5B 0.9800 .
C5 H5C 0.9800 .
C6 C55 1.42(6) .
C6 H6A 0.9800 .
C6 H6B 0.9800 .
C6 H6C 0.9800 .
C7 C61 1.48(7) .
C7 H7A 0.9800 .
C7 H7B 0.9800 .
C7 H7C 0.9800 .
C8 C67 1.63(7) .
C8 H8A 0.9800 .
C8 H8B 0.9800 .
C8 H8C 0.9800 .
C9 C73 1.54(7) .
C9 H9A 0.9800 .
C9 H9B 0.9800 .
C9 H9C 0.9800 .
C10 C79 1.34(7) .
C10 H10A 0.9800 .
C10 H10B 0.9800 .
C10 H10C 0.9800 .
C11 C85 1.64(8) .
C11 H11A 0.9800 .
C11 H11B 0.9800 .
C11 H11C 0.9800 .
C12 C91 1.61(7) .
C12 H12A 0.9800 .
C12 H12B 0.9800 .
C12 H12C 0.9800 .
C13 C97 1.49(7) .
C13 H13A 0.9800 .
C13 H13B 0.9800 .
C13 H13C 0.9800 .
C14 C103 1.52(7) .
C14 H14A 0.9800 .
C14 H14B 0.9800 .
C14 H14C 0.9800 .
C15 C109 1.66(6) .
C15 H15A 0.9800 .
C15 H15B 0.9800 .
C15 H15C 0.9800 .
C16 C115 1.53(7) .
C16 H16A 0.9800 .
C16 H16B 0.9800 .
C16 H16C 0.9800 .
C17 C121 1.54(7) .
C17 H17A 0.9800 .
C17 H17B 0.9800 .
C17 H17C 0.9800 .
C18 C127 1.50(7) .
C18 H18A 0.9800 .
C18 H18B 0.9800 .
C18 H18C 0.9800 .
C19 C133 1.53(6) .
C19 H19A 0.9800 .
C19 H19B 0.9800 .
C19 H19C 0.9800 .
C20 C139 1.63(6) .
C20 H20A 0.9800 .
C20 H20B 0.9800 .
C20 H20C 0.9800 .
C21 C145 1.49(6) .
C21 H21A 0.9800 .
C21 H21B 0.9800 .
C21 H21C 0.9800 .
C22 C23 1.31(7) .
C22 C27 1.45(7) .
C22 P1 1.79(5) .
C23 C24 1.55(7) .
C23 H23 0.9500 .
C24 C25 1.36(7) .
C24 H24 0.9500 .
C25 C26 1.55(7) .
C26 C27 1.22(7) .
C26 H26 0.9500 .
C27 H27 0.9500 .
C28 C29 1.31(7) .
C28 C33 1.37(7) .
C28 P1 1.73(5) .
C29 C30 1.32(7) .
C29 H29 0.9500 .
C30 C31 1.57(7) .
C30 H30 0.9500 .
C31 C32 1.36(7) .
C32 C33 1.47(7) .
C32 H32 0.9500 .
C33 H33 0.9500 .
C34 C35 1.23(7) .
C34 C39 1.43(7) .
C34 P1 1.90(5) .
C35 C36 1.32(7) .
C35 H35 0.9500 .
C36 C37 1.46(7) .
C36 H36 0.9500 .
C37 C38 1.08(6) .
C38 C39 1.42(7) .
C38 H38 0.9500 .
C39 H39 0.9500 .
C40 C45 1.34(6) .
C40 C41 1.42(6) .
C40 P2 1.84(5) .
C41 C42 1.33(6) .
C41 H41 0.9500 .
C42 C43 1.33(6) .
C42 H42 0.9500 .
C43 C44 1.53(6) .
C44 C45 1.39(6) .
C44 H44 0.9500 .
C45 H45 0.9500 .
C46 C51 1.36(6) .
C46 C47 1.45(7) .
C46 P2 1.78(5) .
C47 C48 1.17(6) .
C47 H47 0.9500 .
C48 C49 1.38(6) .
C48 H48 0.9500 .
C49 C50 1.38(7) .
C50 C51 1.43(7) .
C50 H50 0.9500 .
C51 H51 0.9500 .
C52 C57 1.33(6) .
C52 C53 1.43(6) .
C52 P2 1.83(5) .
C53 C54 1.33(6) .
C53 H53 0.9500 .
C54 C55 1.45(6) .
C54 H54 0.9500 .
C55 C56 1.38(6) .
C56 C57 1.41(6) .
C56 H56 0.9500 .
C57 H57 0.9500 .
C58 C59 1.23(7) .
C58 C63 1.48(7) .
C58 P3 1.83(5) .
C59 C60 1.43(7) .
C59 H59 0.9500 .
C60 C61 1.38(7) .
C60 H60 0.9500 .
C61 C62 1.50(7) .
C62 C63 1.41(7) .
C62 H62 0.9500 .
C63 H63 0.9500 .
C64 C65 1.34(7) .
C64 C69 1.35(7) .
C64 P3 1.83(5) .
C65 C66 1.29(7) .
C65 H65 0.9500 .
C66 C67 1.31(7) .
C66 H66 0.9500 .
C67 C68 1.48(7) .
C68 C69 1.42(7) .
C68 H68 0.9500 .
C69 H69 0.9500 .
C70 C71 1.37(6) .
C70 C75 1.38(7) .
C70 P3 1.77(5) .
C71 C72 1.45(7) .
C71 H71 0.9500 .
C72 C73 1.32(7) .
C72 H72 0.9500 .
C73 C74 1.33(6) .
C74 C75 1.40(7) .
C74 H74 0.9500 .
C75 H75 0.9500 .
C76 C81 1.32(7) .
C76 C77 1.46(7) .
C76 P4 1.77(5) .
C77 C78 1.28(7) .
C77 H77 0.9500 .
C78 C79 1.47(7) .
C78 H78 0.9500 .
C79 C80 1.41(7) .
C80 C81 1.43(7) .
C80 H80 0.9500 .
C81 H81 0.9500 .
C82 C83 1.44(7) .
C82 C87 1.43(7) .
C82 P4 1.66(5) .
C83 C84 1.52(8) .
C83 H83 0.9500 .
C84 C85 1.04(7) .
C84 H84 0.9500 .
C85 C86 1.41(7) .
C86 C87 1.36(7) .
C86 H86 0.9500 .
C87 H87 0.9500 .
C88 C93 1.36(6) .
C88 C89 1.45(7) .
C88 P4 1.81(5) .
C89 C90 1.32(7) .
C89 H89 0.9500 .
C90 C91 1.58(6) .
C90 H90 0.9500 .
C91 C92 1.27(7) .
C92 C93 1.32(7) .
C92 H92 0.9500 .
C93 H93 0.9500 .
C94 C99 1.34(7) .
C94 C95 1.47(7) .
C94 P5 1.86(5) .
C95 C96 1.40(7) .
C95 H95 0.9500 .
C96 C97 1.49(7) .
C96 H96 0.9500 .
C97 C98 1.31(7) .
C98 C99 1.44(7) .
C98 H98 0.9500 .
C99 H99 0.9500 .
C100 C101 1.31(7) .
C100 C105 1.39(7) .
C100 P5 1.85(5) .
C101 C102 1.42(7) .
C101 H101 0.9500 .
C102 C103 1.34(7) .
C102 H102 0.9500 .
C103 C104 1.52(7) .
C104 C105 1.43(7) .
C104 H104 0.9500 .
C105 H105 0.9500 .
C106 C107 1.23(6) .
C106 C111 1.41(6) .
C106 P5 1.93(5) .
C107 C108 1.39(6) .
C107 H107 0.9500 .
C108 C109 1.44(6) .
C108 H108 0.9500 .
C109 C110 1.32(7) .
C110 C111 1.44(6) .
C110 H110 0.9500 .
C111 H111 0.9500 .
C112 C117 1.40(6) .
C112 C113 1.40(7) .
C112 P6 1.76(5) .
C113 C114 1.50(7) .
C113 H113 0.9500 .
C114 C115 1.43(6) .
C114 H114 0.9500 .
C115 C116 1.38(7) .
C116 C117 1.36(7) .
C116 H116 0.9500 .
C117 H117 0.9500 .
C118 C123 1.25(6) .
C118 C119 1.47(6) .
C118 P6 1.83(5) .
C119 C120 1.41(6) .
C119 H119 0.9500 .
C120 C121 1.37(6) .
C120 H120 0.9500 .
C121 C122 1.40(6) .
C122 C123 1.46(6) .
C122 H122 0.9500 .
C123 H123 0.9500 .
C124 C125 1.38(7) .
C124 C129 1.41(6) .
C124 P6 1.83(5) .
C125 C126 1.28(7) .
C125 H125 0.9500 .
C126 C127 1.48(7) .
C126 H126 0.9500 .
C127 C128 1.37(7) .
C128 C129 1.41(7) .
C128 H128 0.9500 .
C129 H129 0.9500 .
C130 C131 1.38(6) .
C130 C135 1.40(6) .
C130 P7 1.89(5) .
C131 C132 1.42(7) .
C131 H131 0.9500 .
C132 C133 1.46(6) .
C132 H132 0.9500 .
C133 C134 1.27(6) .
C134 C135 1.42(7) .
C134 H134 0.9500 .
C135 H135 0.9500 .
C136 C141 1.33(6) .
C136 C137 1.40(6) .
C136 P7 1.83(4) .
C137 C138 1.18(6) .
C137 H137 0.9500 .
C138 C139 1.30(6) .
C138 H138 0.9500 .
C139 C140 1.41(6) .
C140 C141 1.32(6) .
C140 H140 0.9500 .
C141 H141 0.9500 .
C142 C147 1.33(6) .
C142 C143 1.49(6) .
C142 P7 1.85(4) .
C143 C144 1.43(6) .
C143 H143 0.9500 .
C144 C145 1.40(6) .
C144 H144 0.9500 .
C145 C146 1.38(6) .
C146 C147 1.44(6) .
C146 H146 0.9500 .
C147 H147 0.9500 .
O3 W1 1.66(4) .
O4 W2 1.52(4) .
O5 W3 1.64(4) .
O6 W4 1.65(4) .
O7 W5 1.69(4) .
O8 W6 1.70(4) .
O9 W2 1.94(4) .
O9 W1 1.92(4) .
O10 W2 1.81(4) .
O10 W3 1.92(4) .
O11 W3 1.75(4) .
O11 W1 1.96(4) .
O12 W1 1.84(4) .
O12 W4 1.88(4) .
O13 W5 1.89(4) .
O13 W2 1.97(4) .
O14 W2 1.83(4) .
O14 W6 2.01(4) 2_667
O15 W4 1.88(4) 2_667
O15 W3 1.94(4) .
O16 O23 1.03(5) .
O16 W1 1.70(4) .
O16 W6 2.16(4) .
O17 W5 1.85(4) .
O17 W4 1.95(4) .
O18 W6 1.83(4) .
O18 W5 2.01(4) 2_667
O19 W6 1.86(4) .
O19 W4 1.94(4) .
O20 W5 1.70(4) .
O20 W3 2.15(4) 2_667
O21 P8 1.63(4) .
O21 O22 1.69(6) .
O21 W3 2.26(4) .
O21 W2 2.50(4) .
O21 W1 2.51(4) .
O22 P8 1.42(4) .
O22 W5 2.49(4) 2_667
O22 W4 2.52(4) 2_667
O23 W6 1.57(4) .
O23 W1 2.23(4) .
O24 W7 1.75(4) .
O25 W8 1.63(3) .
O26 W9 1.71(4) .
O27 W10 1.69(3) .
O28 W11 1.67(4) .
O29 W12 1.70(4) .
O30 W8 1.83(4) .
O30 W7 1.97(4) .
O31 W8 1.82(4) .
O31 W9 1.99(4) .
O32 W7 1.90(4) .
O32 W9 1.94(4) .
O33 W11 1.89(3) 2_566
O33 W7 1.94(4) .
O34 W7 1.74(4) .
O34 W12 2.15(4) 2_566
O35 W8 1.65(4) .
O35 W10 2.25(4) 2_566
O36 W8 1.84(4) .
O36 W11 1.90(4) .
O37 W9 1.85(4) .
O37 W12 1.90(4) .
O38 W9 1.85(4) .
O38 W10 1.91(3) .
O39 W10 1.85(4) .
O39 W12 1.94(4) .
O40 W11 1.88(3) .
O40 W10 2.05(4) 2_566
O41 W11 1.85(4) .
O41 W12 1.93(4) .
O42 P9 1.54(4) .
O42 W10 2.41(4) .
O42 W9 2.47(4) .
O42 W12 2.52(4) .
O43 P9 1.54(4) .
O43 W7 2.37(4) .
O43 W11 2.45(4) 2_566
P8 O22 1.42(4) 2_667
P8 O21 1.63(4) 2_667
P9 O42 1.54(4) 2_566
P9 O43 1.54(4) 2_566
W3 O20 2.15(4) 2_667
W4 O15 1.88(4) 2_667
W4 O22 2.52(4) 2_667
W5 O18 2.01(4) 2_667
W5 O22 2.49(4) 2_667
W6 O14 2.01(4) 2_667
W10 O40 2.05(4) 2_566
W10 O35 2.25(4) 2_566
W11 O33 1.89(3) 2_566
W11 O43 2.45(4) 2_566
W12 O34 2.15(4) 2_566
